data_7704634
loop_
_publ_author_name
'Mouchel Dit Leguerrier, D.'
'Barr\'e, R'
'Bryden, M.'
'Imbert, D.'
'Philouze, C.'
'Jarjayes, O.'
'Luneau, D.'
'Molloy, J. K.'
'Thomas, F.'

_publ_section_title
;
 Structural and spectroscopic investigations of nine-coordinate redox
 active lanthanide complexes with a pincer O,N,O ligand.
;
_journal_issue 24
_journal_name_full 'Dalton transactions (Cambridge, England : 2003)'
_journal_page_first 8238
_journal_page_last 8246
_journal_paper_doi 10.1039/d0dt01388a
_journal_volume 49
_journal_year 2020
_chemical_formula_moiety 'C84 H120 Gd N3 O6'
_chemical_formula_sum 'C84 H120 Gd N3 O6'
_chemical_formula_weight 1425.07
_space_group_crystal_system monoclinic
_space_group_IT_number 14
_space_group_name_Hall '-P 2ybc'
_space_group_name_H-M_alt 'P 1 21/c 1'
_atom_sites_solution_hydrogens geom
_atom_sites_solution_primary direct
_audit_creation_date 2020-02-13
_audit_creation_method
;
Olex2 1.2
(compiled 2014.07.22 svn.r2960 for OlexSys, GUI svn.r4862)
;
_audit_update_record
;
2020-03-18 deposited with the CCDC.	2020-05-28 downloaded from the CCDC.
;
_cell_angle_alpha 90
_cell_angle_beta 93.35(3)
_cell_angle_gamma 90
_cell_formula_units_Z 4
_cell_length_a 13.308(3)
_cell_length_b 21.282(4)
_cell_length_c 29.272(6)
_cell_measurement_reflns_used 93803
_cell_measurement_temperature 200.0
_cell_measurement_theta_max 25.000
_cell_measurement_theta_min 2.131
_cell_volume 8276(3)
_computing_cell_refinement EvalCCD
_computing_data_collection Collect
_computing_data_reduction EvalCCD
_computing_molecular_graphics 'Olex2 (Dolomanov et al., 2009)'
_computing_publication_material 'Olex2 (Dolomanov et al., 2009)'
_computing_structure_refinement 'olex2.refine (Bourhis et al., 2013)'
_computing_structure_solution 'ShelXS-1997 (Sheldrick, 2008)'
_diffrn_ambient_temperature 200.0
_diffrn_detector 'CCD area detector'
_diffrn_detector_type 'APEX II'
_diffrn_measured_fraction_theta_full 0.996
_diffrn_measured_fraction_theta_max 0.996
_diffrn_measurement_device '\k-geometry 4 circles diffractometer'
_diffrn_measurement_device_type 'Bruker-AXS-enraf-nonius KappaAPEXII'
_diffrn_measurement_method 'Phi and omega scans'
_diffrn_radiation_collimation 'Montel optic'
_diffrn_radiation_detector CCD
_diffrn_radiation_monochromator 'Multilayer mirrors'
_diffrn_radiation_probe x-ray
_diffrn_radiation_type MoK\a
_diffrn_radiation_wavelength 0.71073
_diffrn_reflns_av_R_equivalents 0.0922
_diffrn_reflns_av_unetI/netI 0.0606
_diffrn_reflns_Laue_measured_fraction_full 0.996
_diffrn_reflns_Laue_measured_fraction_max 0.996
_diffrn_reflns_limit_h_max 15
_diffrn_reflns_limit_h_min -15
_diffrn_reflns_limit_k_max 25
_diffrn_reflns_limit_k_min -21
_diffrn_reflns_limit_l_max 34
_diffrn_reflns_limit_l_min -34
_diffrn_reflns_number 95585
_diffrn_reflns_point_group_measured_fraction_full 0.996
_diffrn_reflns_point_group_measured_fraction_max 0.996
_diffrn_reflns_theta_full 25.000
_diffrn_reflns_theta_max 25.000
_diffrn_reflns_theta_min 2.131
_diffrn_source 'Incoatec ISG250'
_diffrn_source_target Mo
_diffrn_source_type 'Microfocus sealed tube'
_exptl_absorpt_coefficient_mu 0.850
_exptl_absorpt_correction_T_max 1
_exptl_absorpt_correction_T_min 0.513975
_exptl_absorpt_correction_type multi-scan
_exptl_absorpt_process_details
;
SADABS-2004/1 (Bruker,2004) was used for absorption correction.
R(int) was 0.4163 before and 0.1097 after correction.
The Ratio of minimum to maximum transmission is 0.5140.
The \l/2 correction factor is 0.0015.
;
_exptl_crystal_colour green
_exptl_crystal_colour_primary green
_exptl_crystal_density_diffrn 1.144
_exptl_crystal_description plate
_exptl_crystal_F_000 3028
_exptl_crystal_size_max 0.38
_exptl_crystal_size_mid 0.16
_exptl_crystal_size_min 0.04
_refine_diff_density_max 1.563
_refine_diff_density_min -1.640
_refine_diff_density_rms 0.086
_refine_ls_extinction_method none
_refine_ls_goodness_of_fit_ref 1.125
_refine_ls_hydrogen_treatment constr
_refine_ls_matrix_type full
_refine_ls_number_parameters 1683
_refine_ls_number_reflns 14521
_refine_ls_number_restraints 2594
_refine_ls_restrained_S_all 1.057
_refine_ls_R_factor_all 0.0856
_refine_ls_R_factor_gt 0.0498
_refine_ls_shift/su_max 0.003
_refine_ls_shift/su_mean 0.000
_refine_ls_structure_factor_coef Fsqd
_refine_ls_weighting_details 'w=1/[\s^2^(Fo^2^)+(0.0537P)^2^+11.3764P] where P=(Fo^2^+2Fc^2^)/3'
_refine_ls_weighting_scheme calc
_refine_ls_wR_factor_gt 0.1067
_refine_ls_wR_factor_ref 0.1260
_reflns_Friedel_coverage 0.000
_reflns_number_gt 10641
_reflns_number_total 14521
_reflns_threshold_expression 'I > 2\s(I)'
_cod_data_source_file d0dt01388a2.cif
_cod_data_source_block sad
_cod_depositor_comments 'Adding full bibliography for 7704633--7704634.cif.'
_cod_database_code 7704634
_shelx_space_group_comment
;
The symmetry employed for this shelxl refinement is uniquely defined
by the following loop, which should always be used as a source of
symmetry information in preference to the above space-group names.
They are only intended as comments.
;
_olex2_refinement_description
;
1. Fixed Uiso
 At 1.2 times of:
  All C(H) groups, All C(H,H) groups
 At 1.5 times of:
  All C(H,H,H) groups, All C(H,H,H,H,H,H) groups
2. Restrained distances
 C131-C132
 2.5 with sigma of 0.02
 C131-C129
 1.5 with sigma of 0.02
 C47-C48
 2.5 with sigma of 0.02
 C45-C47
 1.5 with sigma of 0.02
 C51-C52
 2.5 with sigma of 0.02
 C51-C50
 2.5 with sigma of 0.02
 C52-C50
 2.5 with sigma of 0.02
 C51-C49
 1.5 with sigma of 0.02
 C49-C52
 1.5 with sigma of 0.02
 C49-C50
 1.5 with sigma of 0.02
3. Rigid bond restraints
 All non-hydrogen atoms
 with sigma for 1-2 distances of 0.01 and sigma for 1-3 distances of 0.01
4. Uiso/Uaniso restraints and constraints
All non-hydrogen atoms have similar U: within 1.7A with sigma of 0.04 and sigma
for terminal atoms of 0.08
Uanis(C111) \\sim Ueq: with sigma of 0.1 and sigma for terminal atoms of 0.2
Uanis(C50) \\sim Ueq: with sigma of 0.01 and sigma for terminal atoms of 0.02
Uanis(C52) \\sim Ueq: with sigma of 0.01 and sigma for terminal atoms of 0.02
Uanis(C132) \\sim Ueq: with sigma of 0.01 and sigma for terminal atoms of 0.02
Uanis(C131) \\sim Ueq: with sigma of 0.01 and sigma for terminal atoms of 0.02
Uanis(C104) \\sim Ueq: with sigma of 0.01 and sigma for terminal atoms of 0.02
Uanis(C19) \\sim Ueq: with sigma of 0.01 and sigma for terminal atoms of 0.02
Uanis(C24) \\sim Ueq: with sigma of 0.01 and sigma for terminal atoms of 0.02
Uanis(C79) \\sim Ueq: with sigma of 0.01 and sigma for terminal atoms of 0.02
5. Others
 Sof(O8)=Sof(O9)=Sof(H36A)=Sof(H8B)=Sof(H70D)=Sof(H70E)=Sof(H70F)=Sof(C153)=
 Sof(C111)=Sof(H11A)=Sof(H11B)=Sof(H11C)=Sof(C113)=Sof(C147)=Sof(C152)=
 Sof(C116)=Sof(H116)=Sof(C115)=Sof(C148)=Sof(H148)=Sof(C114)=Sof(H114)=
 Sof(C118)=Sof(C151)=Sof(C137)=Sof(C117)=Sof(C119)=Sof(C95)=Sof(C133)=Sof(C91)=
 Sof(C112)=Sof(H11D)=Sof(H11E)=Sof(H11F)=Sof(C106)=Sof(H10A)=Sof(H10B)=
 Sof(H10C)=Sof(C96)=Sof(C90)=Sof(C144)=Sof(H144)=Sof(C146)=Sof(C92)=Sof(H92)=
 Sof(C150)=Sof(H150)=Sof(C166)=Sof(H16A)=Sof(H16B)=Sof(H16C)=Sof(C108)=
 Sof(H10D)=Sof(H10E)=Sof(H10F)=Sof(C129)=Sof(C145)=Sof(C105)=Sof(C89)=Sof(C126)=
 Sof(H12A)=Sof(H12B)=Sof(H12C)=Sof(C98)=Sof(H98A)=Sof(H98B)=Sof(H98C)=Sof(C110)=
 Sof(H11G)=Sof(H11H)=Sof(H11I)=Sof(C88)=Sof(H88)=Sof(C93)=Sof(C127)=Sof(H12D)=
 Sof(H12E)=Sof(H12F)=Sof(C94)=Sof(H94)=Sof(C139)=Sof(H13A)=Sof(H13B)=Sof(H13C)=
 Sof(C140)=Sof(H14A)=Sof(H14B)=Sof(H14C)=Sof(C130)=Sof(H13D)=Sof(H13E)=
 Sof(H13F)=Sof(C97)=Sof(C149)=Sof(C124)=Sof(C135)=Sof(H13G)=Sof(H13H)=Sof(H13I)=
 Sof(C87)=Sof(C134)=Sof(H13J)=Sof(H13K)=Sof(H13L)=Sof(C123)=Sof(C121)=Sof(C107)=
 Sof(H10G)=Sof(H10H)=Sof(H10I)=Sof(C162)=Sof(H16G)=Sof(H16H)=Sof(H16I)=
 Sof(C143)=Sof(C122)=Sof(H122)=Sof(C164)=Sof(H16J)=Sof(H16K)=Sof(H16L)=
 Sof(C161)=Sof(C99)=Sof(H99A)=Sof(H99B)=Sof(H99C)=Sof(C102)=Sof(H10J)=Sof(H10K)=
 Sof(H10L)=Sof(C167)=Sof(H16M)=Sof(H16N)=Sof(H16O)=Sof(C155)=Sof(H15A)=
 Sof(H15B)=Sof(H15C)=Sof(C154)=Sof(H15D)=Sof(H15E)=Sof(H15F)=Sof(C168)=
 Sof(H16P)=Sof(H16Q)=Sof(H16R)=Sof(C163)=Sof(H16S)=Sof(H16T)=Sof(H16U)=
 Sof(C103)=Sof(H10M)=Sof(H10N)=Sof(H10O)=Sof(C141)=Sof(C156)=Sof(H15J)=
 Sof(H15K)=Sof(H15L)=Sof(C132)=Sof(H13M)=Sof(H13N)=Sof(H13O)=Sof(C131)=
 Sof(H13P)=Sof(H13Q)=Sof(H13R)=Sof(C142)=Sof(H142)=Sof(O10)=Sof(C104)=Sof(H10P)=
 Sof(H10Q)=Sof(H10R)=Sof(C101)=Sof(C138)=Sof(H13S)=Sof(H13T)=Sof(H13U)=Sof(O7)=
 Sof(C85)=Sof(C157)=Sof(C159)=Sof(H15M)=Sof(H15N)=Sof(H15O)=Sof(C158)=Sof(H15P)=
 Sof(H15Q)=Sof(H15R)=Sof(C160)=Sof(H16V)=Sof(H16W)=Sof(H16X)=Sof(C136)=
 Sof(H13V)=Sof(H13W)=Sof(H13X)=Sof(C125)=Sof(C128)=Sof(H12G)=Sof(H12H)=
 Sof(H12I)=Sof(O11)=Sof(O12)=1-FVAR(1)
 Sof(O1)=Sof(H36)=Sof(H8A)=Sof(H70A)=Sof(H70B)=Sof(H70C)=Sof(C63)=Sof(C57)=
 Sof(C67)=Sof(C64)=Sof(H64)=Sof(C66)=Sof(H66)=Sof(C46)=Sof(H46A)=Sof(H46B)=
 Sof(H46C)=Sof(C21)=Sof(C33)=Sof(C77)=Sof(C34)=Sof(C27)=Sof(H27A)=Sof(H27B)=
 Sof(H27C)=Sof(C68)=Sof(C29)=Sof(C65)=Sof(C32)=Sof(H32)=Sof(C12)=Sof(C39)=
 Sof(C30)=Sof(H30)=Sof(C38)=Sof(H38)=Sof(C26)=Sof(H26A)=Sof(H26B)=Sof(H26C)=
 Sof(C40)=Sof(C6)=Sof(C16)=Sof(H16D)=Sof(H16E)=Sof(H16F)=Sof(C82)=Sof(H82A)=
 Sof(H82B)=Sof(H82C)=Sof(C11)=Sof(C83)=Sof(H83A)=Sof(H83B)=Sof(H83C)=Sof(C1)=
 Sof(C5)=Sof(C71)=Sof(H71A)=Sof(H71B)=Sof(H71C)=Sof(C42)=Sof(H42A)=Sof(H42B)=
 Sof(H42C)=Sof(C61)=Sof(C60)=Sof(H60)=Sof(C45)=Sof(C73)=Sof(C69)=Sof(C17)=
 Sof(C10)=Sof(H10)=Sof(C37)=Sof(C74)=Sof(H74A)=Sof(H74B)=Sof(H74C)=Sof(C59)=
 Sof(C2)=Sof(H2)=Sof(C76)=Sof(H76A)=Sof(H76B)=Sof(H76C)=Sof(C62)=Sof(C48)=
 Sof(H48A)=Sof(H48B)=Sof(H48C)=Sof(C9)=Sof(C44)=Sof(H44A)=Sof(H44B)=Sof(H44C)=
 Sof(C31)=Sof(C56)=Sof(H56A)=Sof(H56B)=Sof(H56C)=Sof(C28)=Sof(H28A)=Sof(H28B)=
 Sof(H28C)=Sof(C4)=Sof(H4)=Sof(C78)=Sof(H78A)=Sof(H78B)=Sof(H78C)=Sof(C54)=
 Sof(H54A)=Sof(H54B)=Sof(H54C)=Sof(C3)=Sof(C20)=Sof(H20A)=Sof(H20B)=Sof(H20C)=
 Sof(C75)=Sof(H75A)=Sof(H75B)=Sof(H75C)=Sof(C22)=Sof(H22A)=Sof(H22B)=Sof(H22C)=
 Sof(C15)=Sof(H15G)=Sof(H15H)=Sof(H15I)=Sof(C35)=Sof(C14)=Sof(H14D)=Sof(H14E)=
 Sof(H14F)=Sof(C72)=Sof(H72A)=Sof(H72B)=Sof(H72C)=Sof(C55)=Sof(H55A)=Sof(H55B)=
 Sof(H55C)=Sof(C58)=Sof(H58)=Sof(O2)=Sof(C25)=Sof(C18)=Sof(H18A)=Sof(H18B)=
 Sof(H18C)=Sof(C19)=Sof(H19A)=Sof(H19B)=Sof(H19C)=Sof(O5)=Sof(C24)=Sof(H24A)=
 Sof(H24B)=Sof(H24C)=Sof(C23)=Sof(H23A)=Sof(H23B)=Sof(H23C)=Sof(C7)=Sof(C49)=
 Sof(C81)=Sof(C84)=Sof(H84A)=Sof(H84B)=Sof(H84C)=Sof(C80)=Sof(H80A)=Sof(H80B)=
 Sof(H80C)=Sof(C79)=Sof(H79A)=Sof(H79B)=Sof(H79C)=Sof(O6)=Sof(O4)=Sof(O3)=
 Sof(C43)=Sof(H43A)=Sof(H43B)=Sof(H43C)=Sof(C53)=Sof(C51)=Sof(H51A)=Sof(H51B)=
 Sof(H51C)=Sof(C52)=Sof(H52A)=Sof(H52B)=Sof(H52C)=Sof(C50)=Sof(H50A)=Sof(H50B)=
 Sof(H50C)=Sof(C47)=Sof(H47A)=Sof(H47B)=Sof(H47C)=FVAR(1)
6.a Me refined with riding coordinates:
 C70(H70A,H70B,H70C), C70(H70D,H70E,H70F)
6.b Aromatic/amide H refined with riding coordinates:
 C36(H36A), C36(H36), C8(H8B), C8(H8A), C64(H64), C66(H66), C116(H116),
 C148(H148), C114(H114), C32(H32), C30(H30), C38(H38), C144(H144), C92(H92),
 C150(H150), C60(H60), C88(H88), C94(H94), C10(H10), C2(H2), C122(H122), C4(H4),
  C142(H142), C58(H58)
6.c Idealised Me refined as rotating group:
 C111(H11A,H11B,H11C), C46(H46A,H46B,H46C), C27(H27A,H27B,H27C), C112(H11D,
 H11E,H11F), C106(H10A,H10B,H10C), C26(H26A,H26B,H26C), C166(H16A,H16B,H16C),
 C108(H10D,H10E,H10F), C16(H16D,H16E,H16F), C82(H82A,H82B,H82C), C83(H83A,H83B,
 H83C), C126(H12A,H12B,H12C), C98(H98A,H98B,H98C), C71(H71A,H71B,H71C),
 C110(H11G,H11H,H11I), C42(H42A,H42B,H42C), C127(H12D,H12E,H12F), C139(H13A,
 H13B,H13C), C140(H14A,H14B,H14C), C130(H13D,H13E,H13F), C74(H74A,H74B,H74C),
 C135(H13G,H13H,H13I), C134(H13J,H13K,H13L), C76(H76A,H76B,H76C), C107(H10G,
 H10H,H10I), C162(H16G,H16H,H16I), C48(H48A,H48B,H48C), C164(H16J,H16K,H16L),
 C44(H44A,H44B,H44C), C56(H56A,H56B,H56C), C28(H28A,H28B,H28C), C99(H99A,H99B,
 H99C), C102(H10J,H10K,H10L), C167(H16M,H16N,H16O), C78(H78A,H78B,H78C),
 C54(H54A,H54B,H54C), C155(H15A,H15B,H15C), C154(H15D,H15E,H15F), C20(H20A,H20B,
 H20C), C168(H16P,H16Q,H16R), C75(H75A,H75B,H75C), C22(H22A,H22B,H22C),
 C15(H15G,H15H,H15I), C163(H16S,H16T,H16U), C103(H10M,H10N,H10O), C156(H15J,
 H15K,H15L), C14(H14D,H14E,H14F), C132(H13M,H13N,H13O), C131(H13P,H13Q,H13R),
 C72(H72A,H72B,H72C), C55(H55A,H55B,H55C), C104(H10P,H10Q,H10R), C138(H13S,H13T,
 H13U), C18(H18A,H18B,H18C), C19(H19A,H19B,H19C), C24(H24A,H24B,H24C), C23(H23A,
 H23B,H23C), C159(H15M,H15N,H15O), C158(H15P,H15Q,H15R), C160(H16V,H16W,H16X),
 C136(H13V,H13W,H13X), C84(H84A,H84B,H84C), C128(H12G,H12H,H12I), C80(H80A,H80B,
 H80C), C79(H79A,H79B,H79C), C43(H43A,H43B,H43C), C51(H51A,H51B,H51C), C52(H52A,
 H52B,H52C), C50(H50A,H50B,H50C), C47(H47A,H47B,H47C)
;
_shelx_shelxl_version_number 2014/7
_olex2_submission_special_instructions 'No special instructions were received'

loop_
_space_group_symop_operation_xyz
'x, y, z'
'-x, y+1/2, -z+1/2'
'-x, -y, -z'
'x, -y-1/2, z-1/2'

loop_
_atom_site_label
_atom_site_type_symbol
_atom_site_fract_x
_atom_site_fract_y
_atom_site_fract_z
_atom_site_U_iso_or_equiv
_atom_site_adp_type
_atom_site_occupancy
_atom_site_site_symmetry_order
_atom_site_calc_flag
_atom_site_refinement_flags_posn
_atom_site_refinement_flags_adp
_atom_site_refinement_flags_occupancy
_atom_site_disorder_assembly
_atom_site_disorder_group
Gd1 Gd 0.38565(2) 0.69036(2) 0.68948(2) 0.02618(8) Uani 1 1 d . U . . .
O8 O 0.257(3) 0.7595(19) 0.7029(16) 0.028(3) Uani 0.5013(16) 1 d . U P A 2
O1 O 0.2525(18) 0.6195(12) 0.7087(7) 0.032(3) Uani 0.4987(16) 1 d . U P A 1
O9 O 0.303(2) 0.6966(9) 0.6151(10) 0.030(3) Uani 0.5013(16) 1 d . U P A 2
N2 N 0.4017(3) 0.79591(15) 0.64734(13) 0.0304(8) Uani 1 1 d . U . . .
N3 N 0.4068(3) 0.58686(16) 0.64688(14) 0.0354(8) Uani 1 1 d . U . . .
N1 N 0.3444(3) 0.6892(2) 0.77409(14) 0.0489(10) Uani 1 1 d . U . . .
C41 C 0.0664(3) 0.8270(2) 0.7081(2) 0.0464(12) Uani 1 1 d . U . . .
C36 C 0.5247(4) 0.8759(3) 0.6273(2) 0.0515(13) Uani 1 1 d . U . . .
H36A H 0.5052 0.8777 0.5956 0.062 Uiso 0.5013(16) 1 calc R . P A 2
H36 H 0.4892 0.9126 0.6354 0.062 Uiso 0.4987(16) 1 calc R . P A 1
C8 C 0.4259(5) 0.6895(2) 0.85241(18) 0.0527(13) Uani 1 1 d . U . . .
H8B H 0.3822 0.7197 0.8646 0.063 Uiso 0.5013(16) 1 calc R . P A 2
H8A H 0.3721 0.6699 0.8669 0.063 Uiso 0.4987(16) 1 calc R . P A 1
C13 C 0.0685(4) 0.5503(3) 0.7048(3) 0.0652(16) Uani 1 1 d . U . . .
C70 C 0.7027(4) 0.6007(3) 0.7653(2) 0.0554(14) Uani 1 1 d . U . . .
H70A H 0.6498 0.6316 0.7575 0.083 Uiso 0.4987(16) 1 calc R . P A 1
H70B H 0.7322 0.6092 0.7961 0.083 Uiso 0.4987(16) 1 calc R . P A 1
H70C H 0.7551 0.6035 0.7432 0.083 Uiso 0.4987(16) 1 calc R . P A 1
H70D H 0.7507 0.5703 0.7541 0.083 Uiso 0.5013(16) 1 calc R . P A 2
H70E H 0.6607 0.6174 0.7395 0.083 Uiso 0.5013(16) 1 calc R . P A 2
H70F H 0.7394 0.6352 0.7809 0.083 Uiso 0.5013(16) 1 calc R . P A 2
C153 C 0.728(2) 0.6886(10) 0.6112(10) 0.043(4) Uani 0.5013(16) 1 d . U P A 2
C111 C -0.0236(19) 0.8650(16) 0.7073(13) 0.058(6) Uani 0.5013(16) 1 d . U P A 2
H11A H -0.0058 0.9083 0.7158 0.087 Uiso 0.5013(16) 1 calc GR . P A 2
H11B H -0.0697 0.8480 0.7292 0.087 Uiso 0.5013(16) 1 calc GR . P A 2
H11C H -0.0566 0.8643 0.6765 0.087 Uiso 0.5013(16) 1 calc GR . P A 2
C63 C 0.3279(6) 0.5769(4) 0.6078(3) 0.0285(18) Uani 0.4987(16) 1 d . U P A 1
C57 C 0.4751(7) 0.5463(4) 0.6536(3) 0.0292(18) Uani 0.4987(16) 1 d . U P A 1
C113 C 0.3370(6) 0.8050(4) 0.6073(3) 0.0297(17) Uani 0.5013(16) 1 d . U P A 2
C67 C 0.2006(6) 0.6328(4) 0.5576(3) 0.0319(19) Uani 0.4987(16) 1 d . U P A 1
C147 C 0.3337(6) 0.5515(4) 0.6446(3) 0.0275(17) Uani 0.5013(16) 1 d . U P A 2
C64 C 0.2961(7) 0.5193(4) 0.5876(4) 0.032(2) Uani 0.4987(16) 1 d . U P A 1
H64 H 0.3300 0.4815 0.5965 0.038 Uiso 0.4987(16) 1 calc R . P A 1
C152 C 0.2496(6) 0.5710(4) 0.6704(3) 0.0266(16) Uani 0.5013(16) 1 d . U P A 2
C66 C 0.1737(6) 0.5752(4) 0.5405(3) 0.035(2) Uani 0.4987(16) 1 d . U P A 1
H66 H 0.1219 0.5737 0.5168 0.042 Uiso 0.4987(16) 1 calc R . P A 1
C116 C 0.1946(7) 0.8070(4) 0.5357(3) 0.040(2) Uani 0.5013(16) 1 d . U P A 2
H116 H 0.1484 0.8088 0.5098 0.048 Uiso 0.5013(16) 1 calc R . P A 2
C46 C 0.0671(13) 0.9213(8) 0.5471(6) 0.071(4) Uani 0.4987(16) 1 d . U P A 1
H46A H 0.0126 0.9125 0.5673 0.106 Uiso 0.4987(16) 1 calc GR . P A 1
H46B H 0.0889 0.8820 0.5333 0.106 Uiso 0.4987(16) 1 calc GR . P A 1
H46C H 0.0431 0.9504 0.5230 0.106 Uiso 0.4987(16) 1 calc GR . P A 1
C21 C 0.5512(14) 0.6941(8) 0.9267(6) 0.057(3) Uani 0.4987(16) 1 d . U P A 1
C115 C 0.2358(7) 0.8652(4) 0.5524(3) 0.038(2) Uani 0.5013(16) 1 d . U P A 2
C33 C 0.1452(6) 0.8418(4) 0.6787(3) 0.0336(18) Uani 0.4987(16) 1 d . U P A 1
C148 C 0.3221(8) 0.5022(4) 0.6107(4) 0.034(2) Uani 0.5013(16) 1 d . U P A 2
H148 H 0.3780 0.4896 0.5941 0.041 Uiso 0.5013(16) 1 calc R . P A 2
C114 C 0.3090(7) 0.8636(4) 0.5863(3) 0.035(2) Uani 0.5013(16) 1 d . U P A 2
H114 H 0.3418 0.9013 0.5961 0.042 Uiso 0.5013(16) 1 calc R . P A 2
C118 C 0.2856(6) 0.7474(4) 0.5943(3) 0.0301(18) Uani 0.5013(16) 1 d . U P A 2
C151 C 0.1568(6) 0.5351(4) 0.6647(3) 0.0327(18) Uani 0.5013(16) 1 d . U P A 2
C77 C 0.1701(12) 0.4551(8) 0.5387(5) 0.040(3) Uani 0.4987(16) 1 d . U P A 1
C34 C 0.2411(6) 0.8075(4) 0.6785(3) 0.0292(17) Uani 0.4987(16) 1 d . U P A 1
C137 C 0.6426(11) 0.8487(7) 0.7724(5) 0.042(3) Uani 0.5013(16) 1 d . U P A 2
C27 C 0.7021(9) 0.7914(7) 0.7510(5) 0.056(3) Uani 0.4987(16) 1 d . U P A 1
H27A H 0.6563 0.7728 0.7273 0.084 Uiso 0.4987(16) 1 calc GR . P A 1
H27B H 0.7448 0.7585 0.7653 0.084 Uiso 0.4987(16) 1 calc GR . P A 1
H27C H 0.7444 0.8231 0.7372 0.084 Uiso 0.4987(16) 1 calc GR . P A 1
C117 C 0.2157(8) 0.7492(5) 0.5537(4) 0.039(2) Uani 0.5013(16) 1 d . U P A 2
C119 C 0.4785(6) 0.8353(4) 0.6584(3) 0.0298(18) Uani 0.5013(16) 1 d . U P A 2
C68 C 0.2739(6) 0.6349(4) 0.5956(3) 0.0267(17) Uani 0.4987(16) 1 d . U P A 1
C29 C 0.3157(6) 0.8297(4) 0.6482(3) 0.0319(18) Uani 0.4987(16) 1 d . U P A 1
C95 C 0.1032(7) 0.7872(4) 0.7423(3) 0.0319(17) Uani 0.5013(16) 1 d . U P A 2
C133 C 0.6632(10) 0.9623(7) 0.6217(6) 0.054(3) Uani 0.5013(16) 1 d . U P A 2
C65 C 0.2171(7) 0.5172(4) 0.5553(3) 0.0324(19) Uani 0.4987(16) 1 d . U P A 1
C91 C 0.2450(6) 0.7228(4) 0.7791(3) 0.0289(17) Uani 0.5013(16) 1 d . U P A 2
C32 C 0.1290(7) 0.8875(4) 0.6467(4) 0.040(2) Uani 0.4987(16) 1 d . U P A 1
H32 H 0.0663 0.9089 0.6461 0.048 Uiso 0.4987(16) 1 calc R . P A 1
C112 C 0.1372(7) 0.8829(5) 0.6976(4) 0.047(2) Uani 0.5013(16) 1 d . U P A 2
H11D H 0.1054 0.9088 0.6732 0.070 Uiso 0.5013(16) 1 calc GR . P A 2
H11E H 0.2013 0.8665 0.6879 0.070 Uiso 0.5013(16) 1 calc GR . P A 2
H11F H 0.1493 0.9085 0.7252 0.070 Uiso 0.5013(16) 1 calc GR . P A 2
C106 C -0.0744(9) 0.6828(8) 0.8318(5) 0.063(4) Uani 0.5013(16) 1 d . U P A 2
H10A H -0.0505 0.6432 0.8193 0.095 Uiso 0.5013(16) 1 calc GR . P A 2
H10B H -0.1060 0.7082 0.8070 0.095 Uiso 0.5013(16) 1 calc GR . P A 2
H10C H -0.1237 0.6741 0.8546 0.095 Uiso 0.5013(16) 1 calc GR . P A 2
C96 C 0.2016(6) 0.7571(4) 0.7395(3) 0.0291(17) Uani 0.5013(16) 1 d . U P A 2
C12 C 0.4967(6) 0.7414(4) 0.7819(3) 0.0314(18) Uani 0.4987(16) 1 d . U P A 1
C90 C 0.4847(6) 0.6417(4) 0.7852(3) 0.0326(18) Uani 0.5013(16) 1 d . U P A 2
C39 C 0.6495(7) 0.7599(4) 0.6094(4) 0.036(2) Uani 0.4987(16) 1 d . U P A 1
C30 C 0.2919(7) 0.8780(4) 0.6153(4) 0.039(2) Uani 0.4987(16) 1 d . U P A 1
H30 H 0.3404 0.8905 0.5945 0.047 Uiso 0.4987(16) 1 calc R . P A 1
C38 C 0.6775(7) 0.8190(5) 0.5995(4) 0.046(2) Uani 0.4987(16) 1 d . U P A 1
H38 H 0.7403 0.8241 0.5861 0.055 Uiso 0.4987(16) 1 calc R . P A 1
C144 C 0.7049(6) 0.5704(4) 0.6135(3) 0.036(2) Uani 0.5013(16) 1 d . U P A 2
H144 H 0.7713 0.5669 0.6035 0.044 Uiso 0.5013(16) 1 calc R . P A 2
C26 C 0.5733(10) 0.8742(5) 0.7668(4) 0.053(3) Uani 0.4987(16) 1 d . U P A 1
H26A H 0.6152 0.9066 0.7537 0.079 Uiso 0.4987(16) 1 calc GR . P A 1
H26B H 0.5334 0.8928 0.7904 0.079 Uiso 0.4987(16) 1 calc GR . P A 1
H26C H 0.5280 0.8562 0.7426 0.079 Uiso 0.4987(16) 1 calc GR . P A 1
C40 C 0.5535(6) 0.7521(4) 0.6312(3) 0.0285(18) Uani 0.4987(16) 1 d . U P A 1
C6 C 0.2148(6) 0.6204(4) 0.7472(3) 0.0292(17) Uani 0.4987(16) 1 d . U P A 1
C146 C 0.5686(6) 0.6340(4) 0.6368(3) 0.0310(18) Uani 0.5013(16) 1 d . U P A 2
C92 C 0.1849(7) 0.7124(4) 0.8175(3) 0.0345(19) Uani 0.5013(16) 1 d . U P A 2
H92 H 0.2125 0.6900 0.8434 0.041 Uiso 0.5013(16) 1 calc R . P A 2
C150 C 0.1525(7) 0.4895(4) 0.6316(3) 0.0372(19) Uani 0.5013(16) 1 d . U P A 2
H150 H 0.0916 0.4663 0.6274 0.045 Uiso 0.5013(16) 1 calc R . P A 2
C166 C 0.0298(10) 0.6170(6) 0.6857(5) 0.052(3) Uani 0.5013(16) 1 d . U P A 2
H16A H 0.0833 0.6483 0.6908 0.078 Uiso 0.5013(16) 1 calc GR . P A 2
H16B H -0.0294 0.6299 0.7018 0.078 Uiso 0.5013(16) 1 calc GR . P A 2
H16C H 0.0116 0.6136 0.6529 0.078 Uiso 0.5013(16) 1 calc GR . P A 2
C108 C 0.0647(11) 0.6772(8) 0.8906(5) 0.062(4) Uani 0.5013(16) 1 d . U P A 2
H10D H 0.0150 0.6665 0.9127 0.093 Uiso 0.5013(16) 1 calc GR . P A 2
H10E H 0.1227 0.6977 0.9065 0.093 Uiso 0.5013(16) 1 calc GR . P A 2
H10F H 0.0870 0.6387 0.8757 0.093 Uiso 0.5013(16) 1 calc GR . P A 2
C129 C 0.1933(10) 0.9267(5) 0.5327(4) 0.053(3) Uani 0.5013(16) 1 d D U P A 2
C16 C 0.1382(7) 0.4967(4) 0.7048(4) 0.043(2) Uani 0.4987(16) 1 d . U P A 1
H16D H 0.1094 0.4636 0.6847 0.064 Uiso 0.4987(16) 1 calc GR . P A 1
H16E H 0.1488 0.4803 0.7360 0.064 Uiso 0.4987(16) 1 calc GR . P A 1
H16F H 0.2027 0.5103 0.6936 0.064 Uiso 0.4987(16) 1 calc GR . P A 1
C82 C 0.2351(9) 0.7370(5) 0.5234(5) 0.054(3) Uani 0.4987(16) 1 d . U P A 1
H82A H 0.2781 0.7484 0.5505 0.081 Uiso 0.4987(16) 1 calc GR . P A 1
H82B H 0.1947 0.7735 0.5133 0.081 Uiso 0.4987(16) 1 calc GR . P A 1
H82C H 0.2773 0.7237 0.4988 0.081 Uiso 0.4987(16) 1 calc GR . P A 1
C11 C 0.5749(6) 0.7734(4) 0.8108(3) 0.0328(18) Uani 0.4987(16) 1 d . U P A 1
C145 C 0.6691(6) 0.6289(4) 0.6198(3) 0.0328(19) Uani 0.5013(16) 1 d . U P A 2
C83 C 0.0975(7) 0.7274(5) 0.5779(4) 0.050(2) Uani 0.4987(16) 1 d . U P A 1
H83A H 0.0488 0.6973 0.5890 0.075 Uiso 0.4987(16) 1 calc GR . P A 1
H83B H 0.0615 0.7635 0.5641 0.075 Uiso 0.4987(16) 1 calc GR . P A 1
H83C H 0.1425 0.7416 0.6035 0.075 Uiso 0.4987(16) 1 calc GR . P A 1
C105 C 0.0186(8) 0.7204(6) 0.8555(4) 0.045(3) Uani 0.5013(16) 1 d . U P A 2
C1 C 0.2652(7) 0.6531(4) 0.7859(3) 0.0351(19) Uani 0.4987(16) 1 d . U P A 1
C89 C 0.5631(7) 0.6142(4) 0.8158(3) 0.0360(19) Uani 0.5013(16) 1 d . U P A 2
C5 C 0.1177(6) 0.5905(4) 0.7539(3) 0.0330(19) Uani 0.4987(16) 1 d . U P A 1
C126 C 0.2583(9) 0.6428(5) 0.5247(4) 0.058(3) Uani 0.5013(16) 1 d . U P A 2
H12A H 0.2975 0.6650 0.5025 0.088 Uiso 0.5013(16) 1 calc GR . P A 2
H12B H 0.2320 0.6036 0.5112 0.088 Uiso 0.5013(16) 1 calc GR . P A 2
H12C H 0.3016 0.6332 0.5521 0.088 Uiso 0.5013(16) 1 calc GR . P A 2
C98 C 0.5832(10) 0.5134(5) 0.7742(5) 0.051(3) Uani 0.5013(16) 1 d . U P A 2
H98A H 0.5572 0.5251 0.7433 0.077 Uiso 0.5013(16) 1 calc GR . P A 2
H98B H 0.5270 0.5014 0.7925 0.077 Uiso 0.5013(16) 1 calc GR . P A 2
H98C H 0.6296 0.4779 0.7722 0.077 Uiso 0.5013(16) 1 calc GR . P A 2
C71 C 0.7361(8) 0.4834(5) 0.7758(4) 0.057(3) Uani 0.4987(16) 1 d . U P A 1
H71A H 0.7796 0.4787 0.7502 0.085 Uiso 0.4987(16) 1 calc GR . P A 1
H71B H 0.7045 0.4429 0.7820 0.085 Uiso 0.4987(16) 1 calc GR . P A 1
H71C H 0.7765 0.4972 0.8031 0.085 Uiso 0.4987(16) 1 calc GR . P A 1
C110 C 0.0486(7) 0.7918(5) 0.6588(3) 0.045(2) Uani 0.5013(16) 1 d . U P A 2
H11G H 0.0019 0.7566 0.6617 0.067 Uiso 0.5013(16) 1 calc GR . P A 2
H11H H 0.1130 0.7760 0.6489 0.067 Uiso 0.5013(16) 1 calc GR . P A 2
H11I H 0.0201 0.8217 0.6360 0.067 Uiso 0.5013(16) 1 calc GR . P A 2
C42 C 0.0324(7) 0.7562(5) 0.7052(4) 0.051(3) Uani 0.4987(16) 1 d . U P A 1
H42A H -0.0133 0.7473 0.7295 0.077 Uiso 0.4987(16) 1 calc GR . P A 1
H42B H 0.0916 0.7290 0.7089 0.077 Uiso 0.4987(16) 1 calc GR . P A 1
H42C H -0.0024 0.7483 0.6753 0.077 Uiso 0.4987(16) 1 calc GR . P A 1
C61 C 0.6082(6) 0.5211(4) 0.7151(3) 0.0332(18) Uani 0.4987(16) 1 d . U P A 1
C60 C 0.6404(6) 0.4763(4) 0.6869(3) 0.0346(19) Uani 0.4987(16) 1 d . U P A 1
H60 H 0.6946 0.4503 0.6980 0.042 Uiso 0.4987(16) 1 calc R . P A 1
C88 C 0.5605(7) 0.6295(4) 0.8609(3) 0.037(2) Uani 0.5013(16) 1 d . U P A 2
H88 H 0.6115 0.6123 0.8812 0.045 Uiso 0.5013(16) 1 calc R . P A 2
C93 C 0.0895(7) 0.7343(4) 0.8173(3) 0.0359(19) Uani 0.5013(16) 1 d . U P A 2
C127 C 0.1039(8) 0.6582(5) 0.5702(4) 0.056(3) Uani 0.5013(16) 1 d . U P A 2
H12D H 0.1498 0.6490 0.5967 0.084 Uiso 0.5013(16) 1 calc GR . P A 2
H12E H 0.0830 0.6188 0.5551 0.084 Uiso 0.5013(16) 1 calc GR . P A 2
H12F H 0.0445 0.6803 0.5803 0.084 Uiso 0.5013(16) 1 calc GR . P A 2
C94 C 0.0520(6) 0.7734(4) 0.7805(3) 0.0339(19) Uani 0.5013(16) 1 d . U P A 2
H94 H -0.0130 0.7912 0.7826 0.041 Uiso 0.5013(16) 1 calc R . P A 2
C139 C 0.5585(9) 0.8570(6) 0.8044(4) 0.052(3) Uani 0.5013(16) 1 d . U P A 2
H13A H 0.5850 0.8513 0.8360 0.078 Uiso 0.5013(16) 1 calc GR . P A 2
H13B H 0.5059 0.8258 0.7972 0.078 Uiso 0.5013(16) 1 calc GR . P A 2
H13C H 0.5301 0.8993 0.8007 0.078 Uiso 0.5013(16) 1 calc GR . P A 2
C45 C 0.1643(9) 0.9537(5) 0.5776(4) 0.055(3) Uani 0.4987(16) 1 d D U P A 1
C73 C 0.6528(11) 0.4174(7) 0.6119(5) 0.044(3) Uani 0.4987(16) 1 d . U P A 1
C69 C 0.6553(8) 0.5318(5) 0.7638(4) 0.043(2) Uani 0.4987(16) 1 d . U P A 1
C17 C 0.0640(14) 0.6475(8) 0.8736(6) 0.076(4) Uani 0.4987(16) 1 d . U P A 1
C140 C 0.7270(8) 0.8948(5) 0.7873(4) 0.052(3) Uani 0.5013(16) 1 d . U P A 2
H14A H 0.7019 0.9380 0.7842 0.078 Uiso 0.5013(16) 1 calc GR . P A 2
H14B H 0.7839 0.8891 0.7679 0.078 Uiso 0.5013(16) 1 calc GR . P A 2
H14C H 0.7490 0.8868 0.8193 0.078 Uiso 0.5013(16) 1 calc GR . P A 2
C130 C 0.1730(9) 0.9245(5) 0.4822(4) 0.056(3) Uani 0.5013(16) 1 d . U P A 2
H13D H 0.2353 0.9143 0.4675 0.085 Uiso 0.5013(16) 1 calc GR . P A 2
H13E H 0.1480 0.9654 0.4713 0.085 Uiso 0.5013(16) 1 calc GR . P A 2
H13F H 0.1223 0.8922 0.4745 0.085 Uiso 0.5013(16) 1 calc GR . P A 2
C10 C 0.5855(7) 0.7572(4) 0.8553(3) 0.040(2) Uani 0.4987(16) 1 d . U P A 1
H10 H 0.6379 0.7768 0.8736 0.048 Uiso 0.4987(16) 1 calc R . P A 1
C37 C 0.6209(7) 0.8748(5) 0.6074(4) 0.048(2) Uani 0.4987(16) 1 d . U P A 1
C97 C 0.6396(7) 0.5701(5) 0.7969(4) 0.047(2) Uani 0.5013(16) 1 d . U P A 2
C149 C 0.2322(7) 0.4740(4) 0.6028(3) 0.039(2) Uani 0.5013(16) 1 d . U P A 2
C74 C 0.7640(12) 0.4360(8) 0.6105(6) 0.070(4) Uani 0.4987(16) 1 d . U P A 1
H74A H 0.7693 0.4759 0.5941 0.105 Uiso 0.4987(16) 1 calc GR . P A 1
H74B H 0.8003 0.4032 0.5947 0.105 Uiso 0.4987(16) 1 calc GR . P A 1
H74C H 0.7933 0.4406 0.6418 0.105 Uiso 0.4987(16) 1 calc GR . P A 1
C124 C 0.5221(6) 0.8194(4) 0.7038(3) 0.0303(18) Uani 0.5013(16) 1 d . U P A 2
C59 C 0.5986(6) 0.4650(4) 0.6414(3) 0.0328(18) Uani 0.4987(16) 1 d . U P A 1
C2 C 0.2161(8) 0.6604(5) 0.8277(3) 0.043(2) Uani 0.4987(16) 1 d . U P A 1
H2 H 0.2488 0.6822 0.8527 0.052 Uiso 0.4987(16) 1 calc R . P A 1
C135 C 0.6717(10) 1.0244(5) 0.6433(5) 0.073(3) Uani 0.5013(16) 1 d . U P A 2
H13G H 0.7100 1.0209 0.6728 0.110 Uiso 0.5013(16) 1 calc GR . P A 2
H13H H 0.6043 1.0407 0.6481 0.110 Uiso 0.5013(16) 1 calc GR . P A 2
H13I H 0.7065 1.0532 0.6234 0.110 Uiso 0.5013(16) 1 calc GR . P A 2
C87 C 0.4874(8) 0.6695(5) 0.8803(3) 0.039(2) Uani 0.5013(16) 1 d . U P A 2
C134 C 0.7727(9) 0.9348(7) 0.6166(7) 0.081(4) Uani 0.5013(16) 1 d . U P A 2
H13J H 0.8137 0.9659 0.6014 0.122 Uiso 0.5013(16) 1 calc GR . P A 2
H13K H 0.7683 0.8963 0.5983 0.122 Uiso 0.5013(16) 1 calc GR . P A 2
H13L H 0.8039 0.9254 0.6470 0.122 Uiso 0.5013(16) 1 calc GR . P A 2
C123 C 0.6039(6) 0.8592(4) 0.7233(3) 0.0314(17) Uani 0.5013(16) 1 d . U P A 2
C76 C 0.6471(9) 0.3524(5) 0.6326(5) 0.064(3) Uani 0.4987(16) 1 d . U P A 1
H76A H 0.6852 0.3228 0.6146 0.096 Uiso 0.4987(16) 1 calc GR . P A 1
H76B H 0.5766 0.3390 0.6323 0.096 Uiso 0.4987(16) 1 calc GR . P A 1
H76C H 0.6758 0.3532 0.6642 0.096 Uiso 0.4987(16) 1 calc GR . P A 1
C62 C 0.5257(6) 0.5616(4) 0.6983(3) 0.0268(17) Uani 0.4987(16) 1 d . U P A 1
C121 C 0.6056(7) 0.9150(4) 0.6487(3) 0.040(2) Uani 0.5013(16) 1 d . U P A 2
C107 C -0.0167(9) 0.7803(6) 0.8770(4) 0.059(3) Uani 0.5013(16) 1 d . U P A 2
H10G H -0.0440 0.8087 0.8530 0.089 Uiso 0.5013(16) 1 calc GR . P A 2
H10H H 0.0402 0.8006 0.8939 0.089 Uiso 0.5013(16) 1 calc GR . P A 2
H10I H -0.0691 0.7705 0.8981 0.089 Uiso 0.5013(16) 1 calc GR . P A 2
C162 C 0.1302(14) 0.4541(9) 0.5305(7) 0.060(5) Uani 0.5013(16) 1 d . U P A 2
H16G H 0.0685 0.4594 0.5468 0.090 Uiso 0.5013(16) 1 calc GR . P A 2
H16H H 0.1171 0.4254 0.5046 0.090 Uiso 0.5013(16) 1 calc GR . P A 2
H16I H 0.1519 0.4949 0.5192 0.090 Uiso 0.5013(16) 1 calc GR . P A 2
C48 C 0.1311(12) 1.0152(5) 0.5996(5) 0.092(5) Uani 0.4987(16) 1 d D U P A 1
H48A H 0.1108 1.0454 0.5755 0.138 Uiso 0.4987(16) 1 calc GR . P A 1
H48B H 0.1871 1.0326 0.6188 0.138 Uiso 0.4987(16) 1 calc GR . P A 1
H48C H 0.0740 1.0069 0.6184 0.138 Uiso 0.4987(16) 1 calc GR . P A 1
C143 C 0.6521(7) 0.5137(4) 0.6205(3) 0.036(2) Uani 0.5013(16) 1 d . U P A 2
C9 C 0.5235(8) 0.7125(5) 0.8773(4) 0.046(2) Uani 0.4987(16) 1 d . U P A 1
C122 C 0.6408(7) 0.9027(4) 0.6956(3) 0.037(2) Uani 0.5013(16) 1 d . U P A 2
H122 H 0.6951 0.9277 0.7078 0.044 Uiso 0.5013(16) 1 calc R . P A 2
C164 C 0.3057(11) 0.4145(8) 0.5370(7) 0.089(5) Uani 0.5013(16) 1 d . U P A 2
H16J H 0.3242 0.4530 0.5211 0.134 Uiso 0.5013(16) 1 calc GR . P A 2
H16K H 0.2916 0.3810 0.5145 0.134 Uiso 0.5013(16) 1 calc GR . P A 2
H16L H 0.3615 0.4016 0.5583 0.134 Uiso 0.5013(16) 1 calc GR . P A 2
C44 C 0.1170(8) 0.8297(6) 0.7619(4) 0.053(3) Uani 0.4987(16) 1 d . U P A 1
H44A H 0.1417 0.8723 0.7687 0.080 Uiso 0.4987(16) 1 calc GR . P A 1
H44B H 0.1731 0.7999 0.7652 0.080 Uiso 0.4987(16) 1 calc GR . P A 1
H44C H 0.0658 0.8185 0.7832 0.080 Uiso 0.4987(16) 1 calc GR . P A 1
C31 C 0.1995(8) 0.9060(4) 0.6138(4) 0.043(2) Uani 0.4987(16) 1 d . U P A 1
C161 C 0.2133(8) 0.4265(7) 0.5632(5) 0.048(3) Uani 0.5013(16) 1 d . U P A 2
C56 C 0.8088(9) 0.7190(7) 0.5762(5) 0.068(4) Uani 0.4987(16) 1 d . U P A 1
H56A H 0.7874 0.7375 0.5466 0.101 Uiso 0.4987(16) 1 calc GR . P A 1
H56B H 0.8484 0.6810 0.5713 0.101 Uiso 0.4987(16) 1 calc GR . P A 1
H56C H 0.8501 0.7493 0.5941 0.101 Uiso 0.4987(16) 1 calc GR . P A 1
C28 C 0.7151(10) 0.8525(6) 0.8237(5) 0.076(4) Uani 0.4987(16) 1 d . U P A 1
H28A H 0.7596 0.8197 0.8370 0.114 Uiso 0.4987(16) 1 calc GR . P A 1
H28B H 0.6781 0.8721 0.8480 0.114 Uiso 0.4987(16) 1 calc GR . P A 1
H28C H 0.7554 0.8844 0.8091 0.114 Uiso 0.4987(16) 1 calc GR . P A 1
C99 C 0.7114(10) 0.5436(7) 0.8348(4) 0.076(4) Uani 0.5013(16) 1 d . U P A 2
H99A H 0.7550 0.5119 0.8219 0.115 Uiso 0.5013(16) 1 calc GR . P A 2
H99B H 0.6724 0.5243 0.8585 0.115 Uiso 0.5013(16) 1 calc GR . P A 2
H99C H 0.7528 0.5777 0.8483 0.115 Uiso 0.5013(16) 1 calc GR . P A 2
C4 C 0.0777(7) 0.6004(5) 0.7948(4) 0.047(2) Uani 0.4987(16) 1 d . U P A 1
H4 H 0.0141 0.5819 0.7994 0.056 Uiso 0.4987(16) 1 calc R . P A 1
C102 C 0.5259(16) 0.6326(7) 0.9610(5) 0.090(5) Uani 0.5013(16) 1 d . U P A 2
H10J H 0.4650 0.6069 0.9624 0.135 Uiso 0.5013(16) 1 calc GR . P A 2
H10K H 0.5487 0.6459 0.9919 0.135 Uiso 0.5013(16) 1 calc GR . P A 2
H10L H 0.5788 0.6077 0.9476 0.135 Uiso 0.5013(16) 1 calc GR . P A 2
C167 C 0.1016(9) 0.5424(5) 0.7434(5) 0.055(3) Uani 0.5013(16) 1 d . U P A 2
H16M H 0.1254 0.4991 0.7471 0.083 Uiso 0.5013(16) 1 calc GR . P A 2
H16N H 0.0486 0.5504 0.7646 0.083 Uiso 0.5013(16) 1 calc GR . P A 2
H16O H 0.1577 0.5715 0.7501 0.083 Uiso 0.5013(16) 1 calc GR . P A 2
C78 C 0.1455(9) 0.4576(6) 0.4867(4) 0.057(3) Uani 0.4987(16) 1 d . U P A 1
H78A H 0.0951 0.4903 0.4797 0.086 Uiso 0.4987(16) 1 calc GR . P A 1
H78B H 0.1190 0.4169 0.4761 0.086 Uiso 0.4987(16) 1 calc GR . P A 1
H78C H 0.2069 0.4673 0.4711 0.086 Uiso 0.4987(16) 1 calc GR . P A 1
C54 C 0.6533(8) 0.6529(5) 0.5736(4) 0.053(3) Uani 0.4987(16) 1 d . U P A 1
H54A H 0.5936 0.6405 0.5895 0.079 Uiso 0.4987(16) 1 calc GR . P A 1
H54B H 0.6952 0.6158 0.5689 0.079 Uiso 0.4987(16) 1 calc GR . P A 1
H54C H 0.6323 0.6714 0.5439 0.079 Uiso 0.4987(16) 1 calc GR . P A 1
C3 C 0.1236(7) 0.6366(5) 0.8316(4) 0.047(2) Uani 0.4987(16) 1 d . U P A 1
C155 C 0.8279(8) 0.6746(6) 0.5897(5) 0.054(3) Uani 0.5013(16) 1 d . U P A 2
H15A H 0.8691 0.6472 0.6100 0.082 Uiso 0.5013(16) 1 calc GR . P A 2
H15B H 0.8639 0.7141 0.5851 0.082 Uiso 0.5013(16) 1 calc GR . P A 2
H15C H 0.8145 0.6537 0.5601 0.082 Uiso 0.5013(16) 1 calc GR . P A 2
C154 C 0.6658(8) 0.7311(6) 0.5776(4) 0.054(3) Uani 0.5013(16) 1 d . U P A 2
H15D H 0.6452 0.7071 0.5500 0.081 Uiso 0.5013(16) 1 calc GR . P A 2
H15E H 0.7067 0.7671 0.5691 0.081 Uiso 0.5013(16) 1 calc GR . P A 2
H15F H 0.6058 0.7461 0.5921 0.081 Uiso 0.5013(16) 1 calc GR . P A 2
C20 C 0.0204(13) 0.5869(8) 0.8914(6) 0.103(5) Uani 0.4987(16) 1 d . U P A 1
H20A H -0.0206 0.5963 0.9173 0.154 Uiso 0.4987(16) 1 calc GR . P A 1
H20B H 0.0753 0.5585 0.9015 0.154 Uiso 0.4987(16) 1 calc GR . P A 1
H20C H -0.0216 0.5668 0.8670 0.154 Uiso 0.4987(16) 1 calc GR . P A 1
C168 C -0.0204(8) 0.5048(6) 0.6843(6) 0.078(4) Uani 0.5013(16) 1 d . U P A 2
H16P H -0.0312 0.5120 0.6513 0.117 Uiso 0.5013(16) 1 calc GR . P A 2
H16Q H -0.0826 0.5139 0.6994 0.117 Uiso 0.5013(16) 1 calc GR . P A 2
H16R H -0.0012 0.4608 0.6898 0.117 Uiso 0.5013(16) 1 calc GR . P A 2
C75 C 0.6059(12) 0.4172(7) 0.5621(5) 0.081(5) Uani 0.4987(16) 1 d . U P A 1
H75A H 0.6213 0.4570 0.5472 0.122 Uiso 0.4987(16) 1 calc GR . P A 1
H75B H 0.5328 0.4122 0.5625 0.122 Uiso 0.4987(16) 1 calc GR . P A 1
H75C H 0.6341 0.3823 0.5452 0.122 Uiso 0.4987(16) 1 calc GR . P A 1
C22 C 0.5516(17) 0.7536(8) 0.9568(6) 0.103(6) Uani 0.4987(16) 1 d . U P A 1
H22A H 0.6021 0.7832 0.9465 0.154 Uiso 0.4987(16) 1 calc GR . P A 1
H22B H 0.5681 0.7421 0.9888 0.154 Uiso 0.4987(16) 1 calc GR . P A 1
H22C H 0.4850 0.7733 0.9541 0.154 Uiso 0.4987(16) 1 calc GR . P A 1
C15 C -0.0307(8) 0.5220(6) 0.7301(5) 0.063(3) Uani 0.4987(16) 1 d . U P A 1
H15G H -0.0639 0.4900 0.7105 0.094 Uiso 0.4987(16) 1 calc GR . P A 1
H15H H -0.0781 0.5562 0.7352 0.094 Uiso 0.4987(16) 1 calc GR . P A 1
H15I H -0.0085 0.5032 0.7595 0.094 Uiso 0.4987(16) 1 calc GR . P A 1
C163 C 0.1781(12) 0.3633(6) 0.5820(5) 0.087(4) Uani 0.5013(16) 1 d . U P A 2
H16S H 0.2296 0.3468 0.6040 0.130 Uiso 0.5013(16) 1 calc GR . P A 2
H16T H 0.1670 0.3334 0.5567 0.130 Uiso 0.5013(16) 1 calc GR . P A 2
H16U H 0.1150 0.3694 0.5971 0.130 Uiso 0.5013(16) 1 calc GR . P A 2
C103 C 0.4136(11) 0.7229(8) 0.9477(4) 0.085(4) Uani 0.5013(16) 1 d . U P A 2
H10M H 0.4079 0.7647 0.9338 0.128 Uiso 0.5013(16) 1 calc GR . P A 2
H10N H 0.4207 0.7270 0.9811 0.128 Uiso 0.5013(16) 1 calc GR . P A 2
H10O H 0.3530 0.6984 0.9391 0.128 Uiso 0.5013(16) 1 calc GR . P A 2
C35 C 0.4882(6) 0.8066(5) 0.6335(3) 0.0315(18) Uani 0.4987(16) 1 d . U P A 1
C141 C 0.5091(6) 0.5777(4) 0.6390(3) 0.0290(18) Uani 0.5013(16) 1 d . U P A 2
C156 C 0.7522(8) 0.7240(6) 0.6561(4) 0.051(3) Uani 0.5013(16) 1 d . U P A 2
H15J H 0.6894 0.7368 0.6694 0.076 Uiso 0.5013(16) 1 calc GR . P A 2
H15K H 0.7924 0.7614 0.6501 0.076 Uiso 0.5013(16) 1 calc GR . P A 2
H15L H 0.7904 0.6965 0.6777 0.076 Uiso 0.5013(16) 1 calc GR . P A 2
C14 C 0.0451(10) 0.5889(6) 0.6732(5) 0.050(3) Uani 0.4987(16) 1 d . U P A 1
H14D H 0.1062 0.6083 0.6625 0.075 Uiso 0.4987(16) 1 calc GR . P A 1
H14E H 0.0014 0.6216 0.6848 0.075 Uiso 0.4987(16) 1 calc GR . P A 1
H14F H 0.0094 0.5668 0.6477 0.075 Uiso 0.4987(16) 1 calc GR . P A 1
C132 C 0.1043(14) 0.9441(9) 0.5560(8) 0.103(6) Uani 0.5013(16) 1 d D U P A 2
H13M H 0.0800 0.9077 0.5727 0.155 Uiso 0.5013(16) 1 calc GR . P A 2
H13N H 0.0517 0.9583 0.5335 0.155 Uiso 0.5013(16) 1 calc GR . P A 2
H13O H 0.1210 0.9782 0.5777 0.155 Uiso 0.5013(16) 1 calc GR . P A 2
C131 C 0.2756(15) 0.9802(10) 0.5428(9) 0.099(6) Uani 0.5013(16) 1 d D U P A 2
H13P H 0.2902 0.9838 0.5759 0.149 Uiso 0.5013(16) 1 calc GR . P A 2
H13Q H 0.2498 1.0204 0.5307 0.149 Uiso 0.5013(16) 1 calc GR . P A 2
H13R H 0.3374 0.9693 0.5280 0.149 Uiso 0.5013(16) 1 calc GR . P A 2
C72 C 0.5751(10) 0.5249(7) 0.7995(5) 0.055(3) Uani 0.4987(16) 1 d . U P A 1
H72A H 0.6025 0.5403 0.8292 0.082 Uiso 0.4987(16) 1 calc GR . P A 1
H72B H 0.5565 0.4806 0.8022 0.082 Uiso 0.4987(16) 1 calc GR . P A 1
H72C H 0.5154 0.5496 0.7898 0.082 Uiso 0.4987(16) 1 calc GR . P A 1
C55 C 0.7503(9) 0.6730(6) 0.6488(5) 0.061(3) Uani 0.4987(16) 1 d . U P A 1
H55A H 0.7924 0.7035 0.6661 0.092 Uiso 0.4987(16) 1 calc GR . P A 1
H55B H 0.7895 0.6350 0.6436 0.092 Uiso 0.4987(16) 1 calc GR . P A 1
H55C H 0.6919 0.6622 0.6662 0.092 Uiso 0.4987(16) 1 calc GR . P A 1
C142 C 0.5525(8) 0.5172(5) 0.6309(4) 0.028(2) Uani 0.5013(16) 1 d . U P A 2
H142 H 0.5132 0.4801 0.6327 0.034 Uiso 0.5013(16) 1 calc R . P A 2
C58 C 0.5157(8) 0.4984(5) 0.6259(5) 0.035(3) Uani 0.4987(16) 1 d . U P A 1
H58 H 0.4849 0.4896 0.5965 0.043 Uiso 0.4987(16) 1 calc R . P A 1
O2 O 0.4891(6) 0.7491(3) 0.7392(3) 0.0324(17) Uani 0.4987(16) 1 d . U P A 1
O10 O 0.4872(6) 0.7745(4) 0.7259(3) 0.0321(17) Uani 0.5013(16) 1 d . U P A 2
C104 C 0.5956(15) 0.7314(11) 0.9368(6) 0.102(5) Uani 0.5013(16) 1 d . U P A 2
H10P H 0.6489 0.7136 0.9190 0.154 Uiso 0.5013(16) 1 calc GR . P A 2
H10Q H 0.6187 0.7331 0.9692 0.154 Uiso 0.5013(16) 1 calc GR . P A 2
H10R H 0.5794 0.7739 0.9258 0.154 Uiso 0.5013(16) 1 calc GR . P A 2
C101 C 0.5027(12) 0.6905(8) 0.9313(5) 0.047(3) Uani 0.5013(16) 1 d . U P A 2
C25 C 0.6400(9) 0.8229(7) 0.7879(5) 0.039(3) Uani 0.4987(16) 1 d . U P A 1
C138 C 0.6893(10) 0.7821(6) 0.7779(5) 0.049(3) Uani 0.5013(16) 1 d . U P A 2
H13S H 0.7143 0.7759 0.8097 0.074 Uiso 0.5013(16) 1 calc GR . P A 2
H13T H 0.7452 0.7780 0.7577 0.074 Uiso 0.5013(16) 1 calc GR . P A 2
H13U H 0.6380 0.7504 0.7696 0.074 Uiso 0.5013(16) 1 calc GR . P A 2
C18 C -0.0280(17) 0.6912(9) 0.8562(8) 0.108(6) Uani 0.4987(16) 1 d . U P A 1
H18A H -0.0022 0.7315 0.8458 0.162 Uiso 0.4987(16) 1 calc GR . P A 1
H18B H -0.0720 0.6984 0.8814 0.162 Uiso 0.4987(16) 1 calc GR . P A 1
H18C H -0.0662 0.6705 0.8309 0.162 Uiso 0.4987(16) 1 calc GR . P A 1
C19 C 0.1239(16) 0.6816(10) 0.9108(6) 0.118(6) Uani 0.4987(16) 1 d . U P A 1
H19A H 0.1908 0.6625 0.9151 0.177 Uiso 0.4987(16) 1 calc GR . P A 1
H19B H 0.0893 0.6786 0.9394 0.177 Uiso 0.4987(16) 1 calc GR . P A 1
H19C H 0.1306 0.7258 0.9024 0.177 Uiso 0.4987(16) 1 calc GR . P A 1
O7 O 0.4848(5) 0.6331(3) 0.7424(2) 0.0319(14) Uani 0.5013(16) 1 d . U P A 2
O5 O 0.4957(5) 0.6066(3) 0.7212(3) 0.0344(15) Uani 0.4987(16) 1 d . U P A 1
C24 C 0.4750(17) 0.6525(11) 0.9465(6) 0.111(6) Uani 0.4987(16) 1 d . U P A 1
H24A H 0.4077 0.6703 0.9403 0.167 Uiso 0.4987(16) 1 calc GR . P A 1
H24B H 0.4891 0.6491 0.9796 0.167 Uiso 0.4987(16) 1 calc GR . P A 1
H24C H 0.4780 0.6107 0.9326 0.167 Uiso 0.4987(16) 1 calc GR . P A 1
C23 C 0.6520(14) 0.6646(11) 0.9300(6) 0.132(7) Uani 0.4987(16) 1 d . U P A 1
H23A H 0.6493 0.6242 0.9140 0.198 Uiso 0.4987(16) 1 calc GR . P A 1
H23B H 0.6732 0.6579 0.9623 0.198 Uiso 0.4987(16) 1 calc GR . P A 1
H23C H 0.7004 0.6923 0.9160 0.198 Uiso 0.4987(16) 1 calc GR . P A 1
C85 C 0.4040(10) 0.6775(5) 0.8045(5) 0.029(2) Uani 0.5013(16) 1 d . U P A 2
C7 C 0.4268(10) 0.7015(5) 0.8043(5) 0.030(2) Uani 0.4987(16) 1 d . U P A 1
C157 C 0.7035(10) 0.4477(6) 0.6184(4) 0.045(2) Uani 0.5013(16) 1 d . U P A 2
C159 C 0.7261(10) 0.4256(6) 0.6697(5) 0.074(3) Uani 0.5013(16) 1 d . U P A 2
H15M H 0.7706 0.4561 0.6858 0.111 Uiso 0.5013(16) 1 calc GR . P A 2
H15N H 0.7588 0.3843 0.6700 0.111 Uiso 0.5013(16) 1 calc GR . P A 2
H15O H 0.6628 0.4227 0.6851 0.111 Uiso 0.5013(16) 1 calc GR . P A 2
C158 C 0.6359(14) 0.4015(9) 0.5940(8) 0.082(6) Uani 0.5013(16) 1 d . U P A 2
H15P H 0.5717 0.3997 0.6088 0.123 Uiso 0.5013(16) 1 calc GR . P A 2
H15Q H 0.6675 0.3599 0.5952 0.123 Uiso 0.5013(16) 1 calc GR . P A 2
H15R H 0.6238 0.4144 0.5620 0.123 Uiso 0.5013(16) 1 calc GR . P A 2
C160 C 0.8035(11) 0.4514(7) 0.5963(6) 0.073(4) Uani 0.5013(16) 1 d . U P A 2
H16V H 0.7924 0.4660 0.5646 0.109 Uiso 0.5013(16) 1 calc GR . P A 2
H16W H 0.8348 0.4097 0.5965 0.109 Uiso 0.5013(16) 1 calc GR . P A 2
H16X H 0.8479 0.4809 0.6134 0.109 Uiso 0.5013(16) 1 calc GR . P A 2
C49 C 0.6671(11) 0.9403(6) 0.6017(6) 0.072(4) Uani 0.4987(16) 1 d D U P A 1
C136 C 0.6162(12) 0.9652(8) 0.5676(5) 0.076(4) Uani 0.5013(16) 1 d . U P A 2
H13V H 0.5427 0.9684 0.5672 0.114 Uiso 0.5013(16) 1 calc GR . P A 2
H13W H 0.6349 0.9270 0.5515 0.114 Uiso 0.5013(16) 1 calc GR . P A 2
H13X H 0.6434 1.0020 0.5524 0.114 Uiso 0.5013(16) 1 calc GR . P A 2
C125 C 0.150(2) 0.6939(14) 0.5411(11) 0.041(4) Uani 0.5013(16) 1 d . U P A 2
C81 C 0.173(2) 0.6888(14) 0.5341(9) 0.044(4) Uani 0.4987(16) 1 d . U P A 1
C84 C 0.107(2) 0.7004(10) 0.4906(7) 0.089(7) Uani 0.4987(16) 1 d . U P A 1
H84A H 0.1471 0.7203 0.4676 0.133 Uiso 0.4987(16) 1 calc GR . P A 1
H84B H 0.0508 0.7280 0.4974 0.133 Uiso 0.4987(16) 1 calc GR . P A 1
H84C H 0.0803 0.6602 0.4787 0.133 Uiso 0.4987(16) 1 calc GR . P A 1
C128 C 0.0740(16) 0.6827(8) 0.4999(7) 0.072(5) Uani 0.5013(16) 1 d . U P A 2
H12G H 0.0395 0.7221 0.4918 0.108 Uiso 0.5013(16) 1 calc GR . P A 2
H12H H 0.0244 0.6512 0.5082 0.108 Uiso 0.5013(16) 1 calc GR . P A 2
H12I H 0.1098 0.6675 0.4738 0.108 Uiso 0.5013(16) 1 calc GR . P A 2
C80 C 0.2377(17) 0.3992(7) 0.5487(7) 0.086(5) Uani 0.4987(16) 1 d . U P A 1
H80A H 0.3072 0.4103 0.5427 0.129 Uiso 0.4987(16) 1 calc GR . P A 1
H80B H 0.2155 0.3640 0.5289 0.129 Uiso 0.4987(16) 1 calc GR . P A 1
H80C H 0.2342 0.3869 0.5808 0.129 Uiso 0.4987(16) 1 calc GR . P A 1
C79 C 0.0692(11) 0.4482(7) 0.5601(5) 0.087(4) Uani 0.4987(16) 1 d . U P A 1
H79A H 0.0804 0.4390 0.5928 0.131 Uiso 0.4987(16) 1 calc GR . P A 1
H79B H 0.0312 0.4138 0.5450 0.131 Uiso 0.4987(16) 1 calc GR . P A 1
H79C H 0.0310 0.4874 0.5561 0.131 Uiso 0.4987(16) 1 calc GR . P A 1
O11 O 0.5343(17) 0.6874(8) 0.6507(8) 0.030(3) Uani 0.5013(16) 1 d . U P A 2
O12 O 0.2585(17) 0.6153(13) 0.6979(6) 0.030(3) Uani 0.5013(16) 1 d . U P A 2
O6 O 0.293(2) 0.6853(9) 0.6186(10) 0.031(3) Uani 0.4987(16) 1 d . U P A 1
O4 O 0.5249(17) 0.6992(9) 0.6438(8) 0.032(3) Uani 0.4987(16) 1 d . U P A 1
O3 O 0.250(3) 0.762(2) 0.7044(17) 0.033(3) Uani 0.4987(16) 1 d . U P A 1
C43 C -0.039(2) 0.8593(17) 0.7167(14) 0.065(7) Uani 0.4987(16) 1 d . U P A 1
H43A H -0.0355 0.8796 0.7468 0.097 Uiso 0.4987(16) 1 calc GR . P A 1
H43B H -0.0920 0.8272 0.7156 0.097 Uiso 0.4987(16) 1 calc GR . P A 1
H43C H -0.0544 0.8908 0.6929 0.097 Uiso 0.4987(16) 1 calc GR . P A 1
C53 C 0.714(2) 0.7016(11) 0.6027(10) 0.044(4) Uani 0.4987(16) 1 d . U P A 1
C51 C 0.7222(19) 0.9568(10) 0.6474(6) 0.164(8) Uani 0.4987(16) 1 d D U P A 1
H51A H 0.6891 0.9359 0.6723 0.246 Uiso 0.4987(16) 1 calc GR . P A 1
H51B H 0.7204 1.0024 0.6520 0.246 Uiso 0.4987(16) 1 calc GR . P A 1
H51C H 0.7923 0.9428 0.6472 0.246 Uiso 0.4987(16) 1 calc GR . P A 1
C52 C 0.5901(13) 0.9887(8) 0.5906(8) 0.139(7) Uani 0.4987(16) 1 d D U P A 1
H52A H 0.5292 0.9686 0.5769 0.209 Uiso 0.4987(16) 1 calc GR . P A 1
H52B H 0.6160 1.0188 0.5689 0.209 Uiso 0.4987(16) 1 calc GR . P A 1
H52C H 0.5739 1.0107 0.6186 0.209 Uiso 0.4987(16) 1 calc GR . P A 1
C50 C 0.7466(14) 0.9374(9) 0.5665(7) 0.152(7) Uani 0.4987(16) 1 d D U P A 1
H50A H 0.7365 0.8995 0.5478 0.227 Uiso 0.4987(16) 1 calc GR . P A 1
H50B H 0.8136 0.9363 0.5823 0.227 Uiso 0.4987(16) 1 calc GR . P A 1
H50C H 0.7409 0.9747 0.5468 0.227 Uiso 0.4987(16) 1 calc GR . P A 1
C47 C 0.2380(14) 0.9681(11) 0.5445(7) 0.095(6) Uani 0.4987(16) 1 d D U P A 1
H47A H 0.2551 0.9297 0.5282 0.142 Uiso 0.4987(16) 1 calc GR . P A 1
H47B H 0.2988 0.9853 0.5604 0.142 Uiso 0.4987(16) 1 calc GR . P A 1
H47C H 0.2098 0.9992 0.5226 0.142 Uiso 0.4987(16) 1 calc GR . P A 1

loop_
_atom_site_aniso_label
_atom_site_aniso_U_11
_atom_site_aniso_U_22
_atom_site_aniso_U_33
_atom_site_aniso_U_23
_atom_site_aniso_U_13
_atom_site_aniso_U_12
Gd1 0.01780(12) 0.03203(12) 0.02845(13) -0.00085(10) -0.00085(8) -0.00045(9)
O8 0.020(5) 0.031(7) 0.033(6) 0.003(5) 0.002(5) 0.000(5)
O1 0.024(4) 0.029(5) 0.042(7) -0.007(5) 0.007(5) -0.011(4)
O9 0.029(7) 0.031(6) 0.030(4) 0.001(5) -0.004(4) -0.004(5)
N2 0.0261(18) 0.0267(17) 0.038(2) -0.0057(14) -0.0034(15) -0.0001(13)
N3 0.0313(19) 0.0278(18) 0.048(2) 0.0042(16) 0.0112(16) 0.0032(14)
N1 0.036(2) 0.084(3) 0.028(2) -0.007(2) 0.0033(16) -0.0207(19)
C41 0.026(2) 0.044(3) 0.070(3) -0.005(2) 0.008(2) 0.0076(19)
C36 0.035(3) 0.057(3) 0.063(4) 0.023(3) 0.003(2) -0.009(2)
C8 0.088(4) 0.034(2) 0.035(3) -0.007(2) -0.005(3) -0.009(3)
C13 0.027(3) 0.039(3) 0.129(5) 0.003(3) 0.001(3) -0.008(2)
C70 0.037(3) 0.063(3) 0.064(4) -0.002(3) -0.010(2) 0.003(2)
C153 0.024(9) 0.048(8) 0.058(11) -0.010(7) 0.012(7) -0.002(6)
C111 0.036(8) 0.069(11) 0.071(13) 0.002(11) 0.024(9) 0.017(7)
C63 0.020(4) 0.029(4) 0.036(5) -0.001(4) -0.002(3) -0.008(3)
C57 0.023(4) 0.025(4) 0.040(5) 0.002(4) 0.000(4) -0.003(3)
C113 0.036(4) 0.031(4) 0.023(4) 0.000(3) 0.003(3) -0.004(3)
C67 0.026(4) 0.035(4) 0.035(5) -0.001(3) -0.001(4) -0.005(3)
C147 0.027(4) 0.022(4) 0.033(5) 0.000(3) -0.004(3) -0.002(3)
C64 0.024(5) 0.023(4) 0.048(7) -0.003(4) -0.001(4) 0.004(3)
C152 0.023(4) 0.026(4) 0.030(5) 0.007(3) -0.005(3) 0.001(3)
C66 0.030(5) 0.043(4) 0.031(5) -0.003(4) -0.012(4) -0.003(4)
C116 0.049(6) 0.041(4) 0.028(5) 0.005(4) -0.013(4) -0.001(4)
C46 0.085(9) 0.053(8) 0.069(9) 0.013(7) -0.038(7) 0.001(7)
C21 0.081(9) 0.045(7) 0.045(6) 0.000(5) -0.010(7) -0.003(7)
C115 0.051(6) 0.034(4) 0.029(5) 0.000(4) -0.008(4) 0.002(4)
C33 0.027(4) 0.026(4) 0.047(5) -0.012(4) -0.003(4) 0.008(3)
C148 0.035(5) 0.030(5) 0.037(6) -0.006(4) -0.003(4) 0.007(4)
C114 0.050(6) 0.030(4) 0.024(5) -0.005(4) -0.003(4) -0.002(4)
C118 0.030(5) 0.032(4) 0.028(5) 0.000(3) -0.001(3) 0.004(3)
C151 0.025(4) 0.027(4) 0.044(5) 0.010(3) -0.008(3) -0.001(3)
C77 0.045(8) 0.038(5) 0.037(7) -0.006(5) -0.004(6) -0.012(6)
C34 0.028(4) 0.022(4) 0.037(5) -0.007(3) -0.002(3) 0.005(3)
C137 0.042(7) 0.040(7) 0.043(6) -0.005(5) -0.002(5) -0.011(6)
C27 0.031(6) 0.069(8) 0.067(9) 0.007(6) 0.009(6) 0.001(5)
C117 0.049(6) 0.035(4) 0.032(6) 0.005(4) -0.006(4) -0.004(4)
C119 0.032(5) 0.026(4) 0.031(5) -0.001(4) -0.002(4) -0.002(3)
C68 0.023(4) 0.028(4) 0.029(4) -0.003(3) 0.003(3) 0.001(3)
C29 0.025(4) 0.030(4) 0.040(5) -0.002(3) -0.006(3) 0.001(3)
C95 0.031(4) 0.031(4) 0.034(4) -0.011(4) 0.003(3) -0.004(3)
C133 0.026(5) 0.059(7) 0.075(8) 0.032(6) -0.008(6) -0.017(5)
C65 0.036(5) 0.031(4) 0.029(5) -0.004(4) 0.000(4) -0.007(3)
C91 0.031(4) 0.029(4) 0.028(4) -0.005(3) 0.005(3) 0.001(3)
C32 0.031(5) 0.030(4) 0.057(6) -0.006(4) -0.015(4) 0.004(4)
C112 0.037(5) 0.039(5) 0.064(7) 0.012(5) 0.011(5) 0.009(4)
C106 0.035(6) 0.097(9) 0.059(9) 0.004(7) 0.002(5) -0.019(6)
C96 0.029(4) 0.027(4) 0.031(5) -0.003(3) 0.002(3) -0.001(3)
C12 0.025(4) 0.025(4) 0.043(5) -0.005(4) -0.006(4) 0.005(3)
C90 0.030(4) 0.030(4) 0.036(4) 0.001(4) -0.007(4) 0.000(3)
C39 0.025(4) 0.042(4) 0.040(6) 0.003(4) 0.010(4) -0.001(3)
C30 0.039(5) 0.033(5) 0.045(6) 0.006(4) -0.004(5) 0.001(4)
C38 0.033(5) 0.049(5) 0.057(7) 0.009(5) 0.016(4) -0.009(4)
C144 0.021(4) 0.048(4) 0.041(5) -0.004(4) 0.008(4) 0.003(3)
C26 0.055(7) 0.036(5) 0.068(9) 0.005(5) 0.000(6) -0.007(5)
C40 0.017(4) 0.033(4) 0.036(5) 0.001(4) 0.003(3) -0.004(3)
C6 0.020(4) 0.029(4) 0.039(5) -0.002(4) 0.005(3) 0.001(3)
C146 0.022(4) 0.035(4) 0.035(5) 0.001(4) -0.004(3) 0.001(3)
C92 0.035(4) 0.039(5) 0.029(5) 0.004(4) 0.001(3) 0.006(4)
C150 0.028(4) 0.024(4) 0.057(6) 0.009(4) -0.018(4) -0.007(3)
C166 0.033(6) 0.047(6) 0.077(10) 0.004(6) 0.018(6) 0.006(5)
C108 0.040(7) 0.104(11) 0.043(8) 0.026(7) 0.012(6) 0.016(8)
C129 0.088(7) 0.034(5) 0.036(5) 0.004(5) -0.008(5) 0.011(5)
C16 0.040(5) 0.036(5) 0.052(7) -0.009(4) 0.005(5) -0.003(4)
C82 0.050(6) 0.048(6) 0.064(8) 0.024(6) -0.002(5) -0.003(5)
C11 0.026(4) 0.025(4) 0.046(5) -0.008(3) -0.006(4) 0.005(3)
C145 0.023(4) 0.044(4) 0.031(5) -0.002(4) 0.005(4) 0.000(3)
C83 0.030(5) 0.053(6) 0.065(7) 0.002(5) -0.009(4) 0.006(4)
C105 0.033(6) 0.059(6) 0.045(6) 0.008(5) 0.010(4) -0.006(5)
C1 0.030(4) 0.035(5) 0.041(5) 0.000(4) 0.006(3) -0.005(3)
C89 0.033(5) 0.038(5) 0.037(5) 0.008(4) -0.003(4) 0.009(4)
C5 0.018(4) 0.031(5) 0.051(5) 0.000(4) 0.007(3) -0.002(3)
C126 0.083(7) 0.041(5) 0.051(7) -0.014(5) 0.005(6) -0.007(5)
C98 0.065(8) 0.033(5) 0.057(9) 0.008(5) 0.013(6) 0.017(5)
C71 0.053(6) 0.056(6) 0.059(7) 0.003(5) -0.020(5) 0.018(5)
C110 0.038(5) 0.055(6) 0.040(5) 0.007(4) -0.008(4) 0.012(4)
C42 0.026(5) 0.053(5) 0.075(8) -0.008(5) 0.010(5) 0.002(4)
C61 0.030(4) 0.030(4) 0.040(4) 0.010(3) 0.001(3) 0.003(3)
C60 0.025(4) 0.024(4) 0.055(5) -0.001(4) 0.003(4) 0.006(3)
C88 0.035(5) 0.044(5) 0.032(4) 0.006(4) -0.007(4) -0.004(4)
C93 0.031(4) 0.045(5) 0.031(5) 0.003(4) 0.004(4) 0.001(4)
C127 0.043(6) 0.056(6) 0.066(7) 0.008(5) -0.015(5) -0.023(5)
C94 0.023(4) 0.041(5) 0.037(5) -0.003(4) -0.001(3) 0.009(4)
C139 0.058(6) 0.068(7) 0.030(6) -0.006(5) -0.001(5) -0.007(5)
C45 0.058(7) 0.049(6) 0.055(7) 0.002(5) -0.021(5) 0.018(5)
C73 0.032(6) 0.035(7) 0.065(7) -0.015(5) 0.005(6) 0.003(5)
C69 0.049(6) 0.041(5) 0.038(5) 0.010(4) -0.009(4) 0.009(4)
C17 0.076(9) 0.080(9) 0.078(9) -0.020(7) 0.048(7) -0.017(6)
C140 0.050(6) 0.055(6) 0.049(7) -0.005(5) -0.009(5) -0.013(5)
C130 0.081(8) 0.038(5) 0.048(5) 0.018(5) -0.016(5) -0.008(5)
C10 0.042(5) 0.035(5) 0.040(5) -0.004(4) -0.011(4) 0.001(4)
C37 0.034(5) 0.041(4) 0.070(7) 0.007(5) 0.003(5) -0.007(4)
C97 0.037(5) 0.048(5) 0.054(6) 0.004(5) -0.005(4) 0.017(4)
C149 0.041(5) 0.028(4) 0.046(5) -0.002(4) -0.017(4) 0.001(4)
C74 0.041(7) 0.080(10) 0.093(11) -0.016(8) 0.031(7) -0.003(7)
C124 0.020(4) 0.033(4) 0.038(4) -0.002(3) 0.002(3) 0.001(3)
C59 0.024(4) 0.022(4) 0.053(5) -0.004(4) 0.007(4) -0.003(3)
C2 0.047(5) 0.045(5) 0.040(5) -0.008(4) 0.010(4) -0.010(4)
C135 0.071(8) 0.042(5) 0.107(10) 0.018(6) 0.010(7) -0.013(5)
C87 0.043(5) 0.038(5) 0.035(4) -0.001(4) 0.000(4) -0.002(4)
C134 0.051(6) 0.061(7) 0.136(13) 0.031(9) 0.046(7) 0.001(6)
C123 0.030(4) 0.022(4) 0.042(4) -0.007(3) 0.000(3) 0.001(3)
C76 0.063(7) 0.032(5) 0.098(9) -0.015(5) 0.018(7) 0.004(5)
C62 0.022(4) 0.021(4) 0.038(5) 0.004(3) 0.003(3) -0.003(3)
C121 0.037(5) 0.033(4) 0.051(5) 0.006(4) 0.008(4) -0.007(4)
C107 0.053(7) 0.081(7) 0.046(7) -0.005(5) 0.023(5) 0.011(5)
C162 0.067(11) 0.050(7) 0.059(10) -0.009(6) -0.029(8) 0.008(8)
C48 0.144(14) 0.031(5) 0.098(11) 0.011(6) -0.028(9) 0.031(7)
C143 0.028(4) 0.043(4) 0.036(5) -0.011(4) -0.001(4) 0.007(3)
C9 0.056(6) 0.037(5) 0.043(5) -0.001(4) -0.012(4) -0.001(4)
C122 0.031(5) 0.031(4) 0.049(5) -0.008(4) 0.004(4) -0.010(4)
C164 0.065(8) 0.103(12) 0.099(12) -0.066(9) -0.003(7) 0.010(8)
C44 0.047(6) 0.057(6) 0.057(6) -0.008(5) 0.016(5) -0.002(5)
C31 0.048(5) 0.032(4) 0.048(6) 0.002(4) -0.014(4) 0.010(4)
C161 0.033(5) 0.044(6) 0.066(8) -0.016(5) -0.020(5) 0.007(5)
C56 0.042(6) 0.072(8) 0.094(10) -0.011(7) 0.041(7) 0.004(6)
C28 0.079(9) 0.069(8) 0.075(8) 0.003(6) -0.033(7) -0.046(7)
C99 0.073(8) 0.098(10) 0.056(7) -0.001(6) -0.007(6) 0.059(7)
C4 0.027(5) 0.044(5) 0.072(6) -0.002(5) 0.018(4) -0.010(4)
C102 0.153(16) 0.067(8) 0.048(8) 0.014(7) -0.004(9) 0.030(8)
C167 0.048(7) 0.040(6) 0.082(6) 0.009(6) 0.037(5) 0.000(5)
C78 0.067(8) 0.053(6) 0.048(6) -0.014(5) -0.019(5) 0.000(5)
C54 0.046(6) 0.049(6) 0.064(7) -0.010(5) 0.016(5) 0.008(4)
C3 0.039(5) 0.047(5) 0.055(5) -0.007(4) 0.016(4) -0.003(4)
C155 0.031(5) 0.061(7) 0.073(9) -0.007(6) 0.022(5) -0.009(5)
C154 0.036(6) 0.061(7) 0.067(7) 0.011(6) 0.014(5) -0.001(5)
C20 0.117(13) 0.103(10) 0.095(12) -0.001(8) 0.060(10) -0.024(8)
C168 0.039(6) 0.066(7) 0.131(12) 0.003(8) 0.015(7) -0.029(6)
C75 0.090(10) 0.084(10) 0.067(7) -0.043(7) -0.013(8) 0.040(8)
C22 0.171(17) 0.076(9) 0.059(9) -0.017(7) -0.005(11) -0.024(9)
C15 0.033(5) 0.070(7) 0.087(9) -0.022(6) 0.014(6) -0.020(5)
C163 0.114(11) 0.040(6) 0.100(11) -0.001(6) -0.046(8) -0.006(6)
C103 0.103(9) 0.117(11) 0.036(7) -0.011(7) -0.001(7) 0.047(8)
C35 0.024(4) 0.039(4) 0.031(5) 0.004(4) 0.001(4) -0.001(3)
C141 0.020(4) 0.036(4) 0.030(5) -0.009(4) -0.004(4) 0.001(3)
C156 0.032(6) 0.056(7) 0.065(7) -0.012(5) 0.004(5) -0.013(5)
C14 0.039(7) 0.050(7) 0.060(7) -0.013(5) -0.015(5) -0.004(5)
C132 0.129(12) 0.086(12) 0.098(12) 0.029(10) 0.027(11) 0.057(9)
C131 0.144(13) 0.043(6) 0.104(13) 0.007(8) -0.053(10) -0.019(9)
C72 0.059(7) 0.067(8) 0.037(7) -0.002(6) -0.003(6) 0.008(5)
C55 0.040(7) 0.073(9) 0.070(8) 0.006(6) 0.003(5) 0.026(6)
C142 0.022(5) 0.035(5) 0.028(5) -0.006(5) 0.001(4) 0.001(4)
C58 0.027(6) 0.028(6) 0.052(6) -0.008(4) 0.005(5) -0.001(4)
O2 0.030(4) 0.029(4) 0.037(4) -0.002(3) -0.007(3) -0.006(3)
O10 0.032(4) 0.029(4) 0.035(4) 0.000(3) -0.004(3) -0.007(3)
C104 0.120(10) 0.117(11) 0.069(10) -0.028(9) -0.002(8) -0.052(10)
C101 0.060(7) 0.049(7) 0.029(5) 0.006(5) -0.011(6) 0.004(6)
C25 0.027(6) 0.043(7) 0.045(7) -0.009(5) -0.011(5) -0.010(5)
C138 0.045(7) 0.049(6) 0.052(8) -0.005(6) -0.016(6) -0.007(5)
C18 0.115(14) 0.103(13) 0.113(15) -0.027(11) 0.063(10) 0.035(12)
C19 0.115(11) 0.168(14) 0.077(9) -0.056(9) 0.060(8) -0.047(10)
O7 0.025(3) 0.034(3) 0.035(4) 0.003(3) -0.003(3) 0.004(3)
O5 0.034(3) 0.028(3) 0.040(4) -0.002(3) -0.010(3) 0.009(3)
C24 0.145(12) 0.118(12) 0.067(10) 0.031(9) -0.028(9) -0.059(11)
C23 0.124(10) 0.180(17) 0.088(13) 0.040(11) -0.027(10) 0.073(12)
C85 0.033(6) 0.020(6) 0.034(4) 0.007(5) 0.008(4) 0.003(4)
C7 0.032(5) 0.027(7) 0.031(4) -0.005(5) -0.004(4) 0.003(4)
C157 0.029(6) 0.043(5) 0.064(6) -0.011(5) 0.007(5) 0.009(5)
C159 0.068(8) 0.068(8) 0.086(7) 0.011(6) 0.007(6) 0.034(7)
C158 0.057(9) 0.056(9) 0.132(15) -0.053(10) 0.001(10) 0.004(7)
C160 0.051(8) 0.060(8) 0.111(11) 0.001(8) 0.033(8) 0.021(6)
C49 0.064(8) 0.047(6) 0.106(11) 0.020(7) 0.026(8) -0.026(6)
C136 0.081(9) 0.072(10) 0.076(7) 0.017(7) 0.023(7) -0.028(7)
C125 0.036(8) 0.038(6) 0.047(10) -0.003(6) -0.012(5) -0.004(5)
C81 0.065(13) 0.043(7) 0.022(8) 0.007(6) -0.014(6) -0.024(7)
C84 0.146(18) 0.055(12) 0.057(8) 0.011(7) -0.065(10) -0.027(9)
C128 0.093(11) 0.041(10) 0.075(10) 0.008(7) -0.045(9) -0.008(7)
C80 0.123(12) 0.031(6) 0.096(13) -0.017(7) -0.055(11) 0.011(8)
C79 0.083(8) 0.086(9) 0.096(9) -0.043(8) 0.034(8) -0.061(7)
O11 0.020(4) 0.033(6) 0.036(7) 0.003(4) 0.000(4) 0.002(4)
O12 0.021(4) 0.033(5) 0.038(8) -0.004(4) 0.006(4) -0.005(4)
O6 0.026(6) 0.028(6) 0.036(5) 0.001(5) -0.007(5) -0.004(5)
O4 0.024(5) 0.040(6) 0.034(7) 0.006(5) 0.009(5) 0.001(4)
O3 0.031(7) 0.030(6) 0.039(7) 0.001(5) 0.008(5) 0.010(5)
C43 0.042(8) 0.063(9) 0.092(18) 0.035(10) 0.030(7) 0.026(8)
C53 0.025(8) 0.055(8) 0.053(10) -0.001(6) 0.011(6) 0.008(6)
C51 0.23(2) 0.117(16) 0.139(13) 0.001(12) -0.024(13) -0.103(15)
C52 0.124(11) 0.057(8) 0.239(18) 0.057(12) 0.028(11) -0.016(7)
C50 0.170(13) 0.118(12) 0.178(13) 0.005(12) 0.104(12) -0.053(10)
C47 0.086(11) 0.12(2) 0.079(12) 0.057(11) -0.017(8) 0.006(10)

loop_
_atom_type_symbol
_atom_type_description
_atom_type_scat_dispersion_real
_atom_type_scat_dispersion_imag
_atom_type_scat_source
C C 0.0033 0.0016 'International Tables Vol C Tables 4.2.6.8 and 6.1.1.4'
H H 0.0000 0.0000 'International Tables Vol C Tables 4.2.6.8 and 6.1.1.4'
Gd Gd -0.1653 3.9035 'International Tables Vol C Tables 4.2.6.8 and 6.1.1.4'
N N 0.0061 0.0033 'International Tables Vol C Tables 4.2.6.8 and 6.1.1.4'
O O 0.0106 0.0060 'International Tables Vol C Tables 4.2.6.8 and 6.1.1.4'

loop_
_geom_angle_atom_site_label_1
_geom_angle_atom_site_label_2
_geom_angle_atom_site_label_3
_geom_angle
_geom_angle_site_symmetry_1
_geom_angle_site_symmetry_3
_geom_angle_publ_flag
O8 Gd1 O9 79.3(14) . . ?
O8 Gd1 N2 67.0(11) . . ?
O8 Gd1 N3 137.5(11) . . ?
O8 Gd1 N1 68.8(12) . . ?
O8 Gd1 O10 81.7(11) . . ?
O8 Gd1 O7 128.3(12) . . ?
O8 Gd1 O11 139.2(12) . . ?
O8 Gd1 O12 82.5(12) . . ?
O1 Gd1 N2 137.5(8) . . ?
O1 Gd1 N3 71.3(4) . . ?
O1 Gd1 N1 64.5(4) . . ?
O1 Gd1 O5 83.6(8) . . ?
O1 Gd1 O3 77.7(12) . . ?
O9 Gd1 N2 63.9(4) . . ?
O9 Gd1 N3 70.2(6) . . ?
O9 Gd1 N1 140.2(9) . . ?
O9 Gd1 O10 124.7(5) . . ?
N3 Gd1 N2 120.21(12) . . ?
N3 Gd1 N1 119.91(14) . . ?
N1 Gd1 N2 119.87(13) . . ?
O2 Gd1 O1 127.5(5) . . ?
O2 Gd1 N2 76.5(2) . . ?
O2 Gd1 N3 134.0(2) . . ?
O2 Gd1 N1 63.3(2) . . ?
O2 Gd1 O5 80.5(3) . . ?
O2 Gd1 O6 147.4(5) . . ?
O2 Gd1 O4 81.7(7) . . ?
O2 Gd1 O3 88.2(12) . . ?
O10 Gd1 N2 60.8(2) . . ?
O10 Gd1 N3 140.2(2) . . ?
O10 Gd1 N1 74.4(2) . . ?
O7 Gd1 O9 148.5(7) . . ?
O7 Gd1 N2 135.82(18) . . ?
O7 Gd1 N3 78.4(2) . . ?
O7 Gd1 N1 59.8(2) . . ?
O7 Gd1 O10 79.4(3) . . ?
O7 Gd1 O11 81.1(5) . . ?
O7 Gd1 O12 87.6(7) . . ?
O5 Gd1 N2 138.53(18) . . ?
O5 Gd1 N3 58.5(2) . . ?
O5 Gd1 N1 77.6(2) . . ?
O11 Gd1 O9 85.2(10) . . ?
O11 Gd1 N2 72.2(4) . . ?
O11 Gd1 N3 67.6(5) . . ?
O11 Gd1 N1 134.6(6) . . ?
O11 Gd1 O10 76.7(7) . . ?
O11 Gd1 O12 131.8(7) . . ?
O12 Gd1 O9 80.6(7) . . ?
O12 Gd1 N2 136.3(7) . . ?
O12 Gd1 N3 64.2(5) . . ?
O12 Gd1 N1 72.4(4) . . ?
O12 Gd1 O10 146.5(4) . . ?
O6 Gd1 O1 79.8(7) . . ?
O6 Gd1 N2 70.9(4) . . ?
O6 Gd1 N3 66.3(7) . . ?
O6 Gd1 N1 136.0(9) . . ?
O6 Gd1 O5 124.8(7) . . ?
O6 Gd1 O4 83.8(10) . . ?
O6 Gd1 O3 80.2(15) . . ?
O4 Gd1 O1 142.5(7) . . ?
O4 Gd1 N2 64.4(4) . . ?
O4 Gd1 N3 71.3(6) . . ?
O4 Gd1 N1 140.2(7) . . ?
O4 Gd1 O5 78.5(4) . . ?
O4 Gd1 O3 132.1(12) . . ?
O3 Gd1 N2 67.7(12) . . ?
O3 Gd1 N3 137.4(12) . . ?
O3 Gd1 N1 68.2(12) . . ?
O3 Gd1 O5 145.5(12) . . ?
C96 O8 Gd1 124(3) . . ?
C6 O1 Gd1 122.2(12) . . ?
C118 O9 Gd1 123.6(14) . . ?
C113 N2 Gd1 116.7(4) . . ?
C119 N2 Gd1 120.7(4) . . ?
C119 N2 C113 121.7(6) . . ?
C29 N2 Gd1 111.1(4) . . ?
C35 N2 Gd1 114.4(5) . . ?
C35 N2 C29 134.3(6) . . ?
C63 N3 Gd1 113.3(4) . . ?
C57 N3 Gd1 127.8(5) . . ?
C57 N3 C63 118.8(6) . . ?
C147 N3 Gd1 116.4(4) . . ?
C147 N3 C141 132.6(6) . . ?
C141 N3 Gd1 109.6(4) . . ?
C91 N1 Gd1 109.0(4) . . ?
C1 N1 Gd1 117.4(5) . . ?
C1 N1 C7 122.4(8) . . ?
C85 N1 Gd1 123.7(7) . . ?
C85 N1 C91 125.2(8) . . ?
C7 N1 Gd1 113.9(6) . . ?
C111 C41 C112 94.6(14) . . ?
C111 C41 C110 99.5(16) . . ?
C33 C41 C42 113.3(6) . . ?
C33 C41 C44 106.8(6) . . ?
C33 C41 C43 133.1(13) . . ?
C95 C41 C111 128.0(15) . . ?
C95 C41 C112 114.8(6) . . ?
C95 C41 C110 112.7(6) . . ?
C112 C41 C110 103.5(7) . . ?
C42 C41 C44 100.5(7) . . ?
C42 C41 C43 99.6(14) . . ?
C43 C41 C44 98.5(16) . . ?
C119 C36 H36A 123.1 . . ?
C119 C36 C121 113.8(7) . . ?
C37 C36 H36 125.7 . . ?
C37 C36 C35 108.7(6) . . ?
C121 C36 H36A 123.1 . . ?
C35 C36 H36 125.7 . . ?
C87 C8 H8B 113.1 . . ?
C87 C8 C85 133.8(8) . . ?
C9 C8 H8A 124.6 . . ?
C85 C8 H8B 113.1 . . ?
C7 C8 H8A 124.6 . . ?
C7 C8 C9 110.8(8) . . ?
C166 C13 C151 98.5(7) . . ?
C166 C13 C168 100.9(8) . . ?
C16 C13 C5 99.9(6) . . ?
C16 C13 C15 103.6(7) . . ?
C167 C13 C151 112.6(7) . . ?
C167 C13 C166 123.0(10) . . ?
C167 C13 C168 119.0(9) . . ?
C168 C13 C151 98.4(7) . . ?
C15 C13 C5 94.5(7) . . ?
C14 C13 C16 129.3(10) . . ?
C14 C13 C5 110.3(7) . . ?
C14 C13 C15 113.2(9) . . ?
H70A C70 H70B 109.5 . . ?
H70A C70 H70C 109.5 . . ?
H70B C70 H70C 109.5 . . ?
H70D C70 H70E 109.5 . . ?
H70D C70 H70F 109.5 . . ?
H70E C70 H70F 109.5 . . ?
C69 C70 H70A 109.5 . . ?
C69 C70 H70B 109.5 . . ?
C69 C70 H70C 109.5 . . ?
C97 C70 H70D 109.5 . . ?
C97 C70 H70E 109.5 . . ?
C97 C70 H70F 109.5 . . ?
C145 C153 C155 111.9(14) . . ?
C145 C153 C154 109.4(18) . . ?
C145 C153 C156 110.7(19) . . ?
C155 C153 C154 107.3(19) . . ?
C155 C153 C156 107.7(18) . . ?
C156 C153 C154 109.7(15) . . ?
C41 C111 H11A 109.5 . . ?
C41 C111 H11B 109.5 . . ?
C41 C111 H11C 109.5 . . ?
H11A C111 H11B 109.5 . . ?
H11A C111 H11C 109.5 . . ?
H11B C111 H11C 109.5 . . ?
C64 C63 N3 127.6(8) . . ?
C64 C63 C68 119.9(8) . . ?
C68 C63 N3 112.0(6) . . ?
N3 C57 C62 106.0(7) . . ?
N3 C57 C58 133.9(9) . . ?
C58 C57 C62 119.6(9) . . ?
N2 C113 C114 127.0(7) . . ?
N2 C113 C118 110.8(7) . . ?
C114 C113 C118 121.3(8) . . ?
C66 C67 C68 117.6(8) . . ?
C66 C67 C81 121.5(15) . . ?
C81 C67 C68 119.9(15) . . ?
N3 C147 C152 115.6(7) . . ?
N3 C147 C148 122.2(8) . . ?
C152 C147 C148 120.7(8) . . ?
C63 C64 H64 119.6 . . ?
C65 C64 C63 120.9(9) . . ?
C65 C64 H64 119.6 . . ?
C147 C152 C151 117.9(8) . . ?
O12 C152 C147 120.5(11) . . ?
O12 C152 C151 121.5(11) . . ?
C67 C66 H66 117.4 . . ?
C67 C66 C65 125.1(8) . . ?
C65 C66 H66 117.4 . . ?
C115 C116 H116 117.1 . . ?
C117 C116 H116 117.1 . . ?
C117 C116 C115 125.8(9) . . ?
H46A C46 H46B 109.5 . . ?
H46A C46 H46C 109.5 . . ?
H46B C46 H46C 109.5 . . ?
C45 C46 H46A 109.5 . . ?
C45 C46 H46B 109.5 . . ?
C45 C46 H46C 109.5 . . ?
C9 C21 C22 108.9(14) . . ?
C24 C21 C9 112.9(15) . . ?
C24 C21 C22 104.3(17) . . ?
C23 C21 C9 109.8(14) . . ?
C23 C21 C22 109.7(18) . . ?
C23 C21 C24 111.0(17) . . ?
C116 C115 C129 119.2(9) . . ?
C114 C115 C116 118.5(8) . . ?
C114 C115 C129 122.3(9) . . ?
C41 C33 C34 124.1(8) . . ?
C32 C33 C41 118.7(8) . . ?
C32 C33 C34 117.1(9) . . ?
C147 C148 H148 120.0 . . ?
C149 C148 C147 120.0(9) . . ?
C149 C148 H148 120.0 . . ?
C113 C114 H114 120.1 . . ?
C115 C114 C113 119.7(8) . . ?
C115 C114 H114 120.1 . . ?
O9 C118 C113 122.0(13) . . ?
O9 C118 C117 120.4(13) . . ?
C113 C118 C117 117.4(8) . . ?
C152 C151 C13 115.3(7) . . ?
C150 C151 C13 127.4(7) . . ?
C150 C151 C152 117.0(8) . . ?
C65 C77 C78 110.1(12) . . ?
C80 C77 C65 113.1(12) . . ?
C80 C77 C78 107.9(13) . . ?
C80 C77 C79 112.0(16) . . ?
C79 C77 C65 107.9(11) . . ?
C79 C77 C78 105.6(13) . . ?
C29 C34 C33 117.8(8) . . ?
O3 C34 C33 116.0(17) . . ?
O3 C34 C29 126.3(17) . . ?
C139 C137 C140 107.8(10) . . ?
C139 C137 C123 110.3(11) . . ?
C139 C137 C138 110.5(13) . . ?
C140 C137 C138 105.8(11) . . ?
C123 C137 C140 112.2(10) . . ?
C123 C137 C138 110.1(10) . . ?
H27A C27 H27B 109.5 . . ?
H27A C27 H27C 109.5 . . ?
H27B C27 H27C 109.5 . . ?
C25 C27 H27A 109.5 . . ?
C25 C27 H27B 109.5 . . ?
C25 C27 H27C 109.5 . . ?
C116 C117 C118 116.3(9) . . ?
C116 C117 C125 120.7(14) . . ?
C118 C117 C125 120.8(14) . . ?
N2 C119 C36 125.1(8) . . ?
N2 C119 C124 109.3(7) . . ?
C36 C119 C124 124.1(7) . . ?
C67 C68 C63 117.8(7) . . ?
O6 C68 C63 119.9(14) . . ?
O6 C68 C67 122.3(14) . . ?
N2 C29 C34 116.6(7) . . ?
N2 C29 C30 121.6(8) . . ?
C30 C29 C34 121.0(8) . . ?
C41 C95 C96 120.7(8) . . ?
C94 C95 C41 123.3(8) . . ?
C94 C95 C96 116.1(8) . . ?
C135 C133 C134 108.9(12) . . ?
C135 C133 C121 113.7(13) . . ?
C135 C133 C136 113.0(11) . . ?
C134 C133 C136 102.8(14) . . ?
C121 C133 C134 107.5(10) . . ?
C121 C133 C136 110.3(11) . . ?
C64 C65 C66 117.7(8) . . ?
C64 C65 C77 121.9(10) . . ?
C66 C65 C77 120.1(9) . . ?
C96 C91 N1 117.7(7) . . ?
C92 C91 N1 122.1(7) . . ?
C92 C91 C96 119.2(8) . . ?
C33 C32 H32 117.4 . . ?
C33 C32 C31 125.1(8) . . ?
C31 C32 H32 117.4 . . ?
C41 C112 H11D 109.5 . . ?
C41 C112 H11E 109.5 . . ?
C41 C112 H11F 109.5 . . ?
H11D C112 H11E 109.5 . . ?
H11D C112 H11F 109.5 . . ?
H11E C112 H11F 109.5 . . ?
H10A C106 H10B 109.5 . . ?
H10A C106 H10C 109.5 . . ?
H10B C106 H10C 109.5 . . ?
C105 C106 H10A 109.5 . . ?
C105 C106 H10B 109.5 . . ?
C105 C106 H10C 109.5 . . ?
O8 C96 C95 124.5(18) . . ?
O8 C96 C91 116.4(18) . . ?
C91 C96 C95 119.2(8) . . ?
O2 C12 C11 121.6(9) . . ?
O2 C12 C7 120.6(9) . . ?
C7 C12 C11 117.8(9) . . ?
O7 C90 C89 120.6(8) . . ?
O7 C90 C85 120.2(9) . . ?
C85 C90 C89 119.2(9) . . ?
C38 C39 C40 117.1(9) . . ?
C38 C39 C53 124.3(15) . . ?
C40 C39 C53 118.4(14) . . ?
C29 C30 H30 120.1 . . ?
C31 C30 C29 119.9(10) . . ?
C31 C30 H30 120.1 . . ?
C39 C38 H38 117.1 . . ?
C39 C38 C37 125.7(9) . . ?
C37 C38 H38 117.1 . . ?
C145 C144 H144 117.1 . . ?
C145 C144 C143 125.7(8) . . ?
C143 C144 H144 117.1 . . ?
H26A C26 H26B 109.5 . . ?
H26A C26 H26C 109.5 . . ?
H26B C26 H26C 109.5 . . ?
C25 C26 H26A 109.5 . . ?
C25 C26 H26B 109.5 . . ?
C25 C26 H26C 109.5 . . ?
C35 C40 C39 117.9(8) . . ?
O4 C40 C39 121.0(11) . . ?
O4 C40 C35 120.8(11) . . ?
O1 C6 C1 120.9(12) . . ?
O1 C6 C5 120.9(12) . . ?
C1 C6 C5 118.1(8) . . ?
C141 C146 C145 118.0(8) . . ?
O11 C146 C145 121.3(12) . . ?
O11 C146 C141 120.7(12) . . ?
C91 C92 H92 119.7 . . ?
C93 C92 C91 120.6(8) . . ?
C93 C92 H92 119.7 . . ?
C151 C150 H150 117.3 . . ?
C151 C150 C149 125.3(8) . . ?
C149 C150 H150 117.3 . . ?
C13 C166 H16A 109.5 . . ?
C13 C166 H16B 109.5 . . ?
C13 C166 H16C 109.5 . . ?
H16A C166 H16B 109.5 . . ?
H16A C166 H16C 109.5 . . ?
H16B C166 H16C 109.5 . . ?
H10D C108 H10E 109.5 . . ?
H10D C108 H10F 109.5 . . ?
H10E C108 H10F 109.5 . . ?
C105 C108 H10D 109.5 . . ?
C105 C108 H10E 109.5 . . ?
C105 C108 H10F 109.5 . . ?
C115 C129 C131 107.9(13) . . ?
C130 C129 C115 113.0(9) . . ?
C130 C129 C131 106.8(13) . . ?
C132 C129 C115 109.7(11) . . ?
C132 C129 C130 111.7(13) . . ?
C132 C129 C131 107.5(12) . . ?
C13 C16 H16D 109.5 . . ?
C13 C16 H16E 109.5 . . ?
C13 C16 H16F 109.5 . . ?
H16D C16 H16E 109.5 . . ?
H16D C16 H16F 109.5 . . ?
H16E C16 H16F 109.5 . . ?
H82A C82 H82B 109.5 . . ?
H82A C82 H82C 109.5 . . ?
H82B C82 H82C 109.5 . . ?
C81 C82 H82A 109.5 . . ?
C81 C82 H82B 109.5 . . ?
C81 C82 H82C 109.5 . . ?
C12 C11 C25 117.6(9) . . ?
C10 C11 C12 118.0(9) . . ?
C10 C11 C25 124.4(8) . . ?
C144 C145 C153 123.9(12) . . ?
C144 C145 C146 117.0(8) . . ?
C146 C145 C153 119.0(12) . . ?
H83A C83 H83B 109.5 . . ?
H83A C83 H83C 109.5 . . ?
H83B C83 H83C 109.5 . . ?
C81 C83 H83A 109.5 . . ?
C81 C83 H83B 109.5 . . ?
C81 C83 H83C 109.5 . . ?
C108 C105 C106 105.5(12) . . ?
C108 C105 C93 112.1(10) . . ?
C108 C105 C107 111.1(12) . . ?
C93 C105 C106 106.0(10) . . ?
C107 C105 C106 110.6(10) . . ?
C107 C105 C93 111.2(9) . . ?
N1 C1 C6 113.5(7) . . ?
N1 C1 C2 123.6(8) . . ?
C2 C1 C6 120.3(8) . . ?
C90 C89 C97 119.7(8) . . ?
C88 C89 C90 116.3(8) . . ?
C88 C89 C97 123.9(8) . . ?
C6 C5 C13 112.9(7) . . ?
C4 C5 C13 130.4(7) . . ?
C4 C5 C6 116.5(9) . . ?
H12A C126 H12B 109.5 . . ?
H12A C126 H12C 109.5 . . ?
H12B C126 H12C 109.5 . . ?
C125 C126 H12A 109.5 . . ?
C125 C126 H12B 109.5 . . ?
C125 C126 H12C 109.5 . . ?
H98A C98 H98B 109.5 . . ?
H98A C98 H98C 109.5 . . ?
H98B C98 H98C 109.5 . . ?
C97 C98 H98A 109.5 . . ?
C97 C98 H98B 109.5 . . ?
C97 C98 H98C 109.5 . . ?
H71A C71 H71B 109.5 . . ?
H71A C71 H71C 109.5 . . ?
H71B C71 H71C 109.5 . . ?
C69 C71 H71A 109.5 . . ?
C69 C71 H71B 109.5 . . ?
C69 C71 H71C 109.5 . . ?
C41 C110 H11G 109.5 . . ?
C41 C110 H11H 109.5 . . ?
C41 C110 H11I 109.5 . . ?
H11G C110 H11H 109.5 . . ?
H11G C110 H11I 109.5 . . ?
H11H C110 H11I 109.5 . . ?
C41 C42 H42A 109.5 . . ?
C41 C42 H42B 109.5 . . ?
C41 C42 H42C 109.5 . . ?
H42A C42 H42B 109.5 . . ?
H42A C42 H42C 109.5 . . ?
H42B C42 H42C 109.5 . . ?
C60 C61 C69 123.0(8) . . ?
C60 C61 C62 118.2(8) . . ?
C62 C61 C69 118.8(8) . . ?
C61 C60 H60 117.7 . . ?
C61 C60 C59 124.6(8) . . ?
C59 C60 H60 117.7 . . ?
C89 C88 H88 117.2 . . ?
C89 C88 C87 125.6(9) . . ?
C87 C88 H88 117.2 . . ?
C92 C93 C105 123.3(9) . . ?
C92 C93 C94 119.4(8) . . ?
C94 C93 C105 117.3(8) . . ?
H12D C127 H12E 109.5 . . ?
H12D C127 H12F 109.5 . . ?
H12E C127 H12F 109.5 . . ?
C125 C127 H12D 109.5 . . ?
C125 C127 H12E 109.5 . . ?
C125 C127 H12F 109.5 . . ?
C95 C94 C93 124.8(8) . . ?
C95 C94 H94 117.6 . . ?
C93 C94 H94 117.6 . . ?
C137 C139 H13A 109.5 . . ?
C137 C139 H13B 109.5 . . ?
C137 C139 H13C 109.5 . . ?
H13A C139 H13B 109.5 . . ?
H13A C139 H13C 109.5 . . ?
H13B C139 H13C 109.5 . . ?
C48 C45 C46 109.9(11) . . ?
C31 C45 C46 107.0(10) . . ?
C31 C45 C48 111.3(9) . . ?
C47 C45 C46 105.2(13) . . ?
C47 C45 C48 108.7(12) . . ?
C47 C45 C31 114.5(13) . . ?
C74 C73 C59 109.3(12) . . ?
C74 C73 C75 108.1(13) . . ?
C59 C73 C75 110.7(10) . . ?
C76 C73 C74 108.5(11) . . ?
C76 C73 C59 110.0(11) . . ?
C76 C73 C75 110.2(13) . . ?
C71 C69 C70 110.1(8) . . ?
C71 C69 C61 111.0(9) . . ?
C71 C69 C72 106.7(10) . . ?
C61 C69 C70 107.5(7) . . ?
C61 C69 C72 110.6(9) . . ?
C72 C69 C70 110.9(9) . . ?
C3 C17 C20 112.1(12) . . ?
C3 C17 C18 105.0(14) . . ?
C20 C17 C18 107.6(16) . . ?
C19 C17 C3 112.5(14) . . ?
C19 C17 C20 110.9(16) . . ?
C19 C17 C18 108.4(17) . . ?
C137 C140 H14A 109.5 . . ?
C137 C140 H14B 109.5 . . ?
C137 C140 H14C 109.5 . . ?
H14A C140 H14B 109.5 . . ?
H14A C140 H14C 109.5 . . ?
H14B C140 H14C 109.5 . . ?
C129 C130 H13D 109.5 . . ?
C129 C130 H13E 109.5 . . ?
C129 C130 H13F 109.5 . . ?
H13D C130 H13E 109.5 . . ?
H13D C130 H13F 109.5 . . ?
H13E C130 H13F 109.5 . . ?
C11 C10 H10 117.6 . . ?
C11 C10 C9 124.8(9) . . ?
C9 C10 H10 117.6 . . ?
C36 C37 C49 113.5(9) . . ?
C38 C37 C36 124.7(8) . . ?
C38 C37 C49 121.1(10) . . ?
C70 C97 C89 112.6(8) . . ?
C70 C97 C98 111.2(9) . . ?
C70 C97 C99 105.7(9) . . ?
C89 C97 C98 108.7(9) . . ?
C89 C97 C99 111.6(9) . . ?
C99 C97 C98 107.0(10) . . ?
C148 C149 C150 118.4(8) . . ?
C148 C149 C161 121.6(10) . . ?
C150 C149 C161 119.9(8) . . ?
C73 C74 H74A 109.5 . . ?
C73 C74 H74B 109.5 . . ?
C73 C74 H74C 109.5 . . ?
H74A C74 H74B 109.5 . . ?
H74A C74 H74C 109.5 . . ?
H74B C74 H74C 109.5 . . ?
C119 C124 C123 117.9(8) . . ?
O10 C124 C119 120.3(8) . . ?
O10 C124 C123 121.7(8) . . ?
C60 C59 C73 117.6(9) . . ?
C58 C59 C60 118.9(9) . . ?
C58 C59 C73 123.4(10) . . ?
C1 C2 H2 120.0 . . ?
C3 C2 C1 119.9(9) . . ?
C3 C2 H2 120.0 . . ?
C133 C135 H13G 109.5 . . ?
C133 C135 H13H 109.5 . . ?
C133 C135 H13I 109.5 . . ?
H13G C135 H13H 109.5 . . ?
H13G C135 H13I 109.5 . . ?
H13H C135 H13I 109.5 . . ?
C8 C87 C88 113.0(9) . . ?
C8 C87 C101 126.6(10) . . ?
C88 C87 C101 119.7(9) . . ?
C133 C134 H13J 109.5 . . ?
C133 C134 H13K 109.5 . . ?
C133 C134 H13L 109.5 . . ?
H13J C134 H13K 109.5 . . ?
H13J C134 H13L 109.5 . . ?
H13K C134 H13L 109.5 . . ?
C124 C123 C137 119.2(8) . . ?
C122 C123 C137 124.0(9) . . ?
C122 C123 C124 116.8(8) . . ?
C73 C76 H76A 109.5 . . ?
C73 C76 H76B 109.5 . . ?
C73 C76 H76C 109.5 . . ?
H76A C76 H76B 109.5 . . ?
H76A C76 H76C 109.5 . . ?
H76B C76 H76C 109.5 . . ?
C61 C62 C57 117.7(7) . . ?
O5 C62 C57 120.1(7) . . ?
O5 C62 C61 122.1(8) . . ?
C36 C121 C133 122.1(9) . . ?
C122 C121 C36 119.4(7) . . ?
C122 C121 C133 118.0(9) . . ?
C105 C107 H10G 109.5 . . ?
C105 C107 H10H 109.5 . . ?
C105 C107 H10I 109.5 . . ?
H10G C107 H10H 109.5 . . ?
H10G C107 H10I 109.5 . . ?
H10H C107 H10I 109.5 . . ?
H16G C162 H16H 109.5 . . ?
H16G C162 H16I 109.5 . . ?
H16H C162 H16I 109.5 . . ?
C161 C162 H16G 109.5 . . ?
C161 C162 H16H 109.5 . . ?
C161 C162 H16I 109.5 . . ?
C45 C48 H48A 109.5 . . ?
C45 C48 H48B 109.5 . . ?
C45 C48 H48C 109.5 . . ?
H48A C48 H48B 109.5 . . ?
H48A C48 H48C 109.5 . . ?
H48B C48 H48C 109.5 . . ?
C144 C143 C157 122.5(9) . . ?
C142 C143 C144 118.5(9) . . ?
C142 C143 C157 119.0(10) . . ?
C21 C9 C8 121.4(11) . . ?
C10 C9 C8 119.6(8) . . ?
C10 C9 C21 118.8(11) . . ?
C123 C122 C121 126.0(8) . . ?
C123 C122 H122 117.0 . . ?
C121 C122 H122 117.0 . . ?
H16J C164 H16K 109.5 . . ?
H16J C164 H16L 109.5 . . ?
H16K C164 H16L 109.5 . . ?
C161 C164 H16J 109.5 . . ?
C161 C164 H16K 109.5 . . ?
C161 C164 H16L 109.5 . . ?
C41 C44 H44A 109.5 . . ?
C41 C44 H44B 109.5 . . ?
C41 C44 H44C 109.5 . . ?
H44A C44 H44B 109.5 . . ?
H44A C44 H44C 109.5 . . ?
H44B C44 H44C 109.5 . . ?
C32 C31 C45 117.6(9) . . ?
C30 C31 C32 118.7(9) . . ?
C30 C31 C45 123.6(10) . . ?
C162 C161 C149 107.3(12) . . ?
C162 C161 C163 109.5(12) . . ?
C164 C161 C149 112.9(10) . . ?
C164 C161 C162 109.1(15) . . ?
C164 C161 C163 108.0(14) . . ?
C163 C161 C149 110.1(11) . . ?
H56A C56 H56B 109.5 . . ?
H56A C56 H56C 109.5 . . ?
H56B C56 H56C 109.5 . . ?
C53 C56 H56A 109.5 . . ?
C53 C56 H56B 109.5 . . ?
C53 C56 H56C 109.5 . . ?
H28A C28 H28B 109.5 . . ?
H28A C28 H28C 109.5 . . ?
H28B C28 H28C 109.5 . . ?
C25 C28 H28A 109.5 . . ?
C25 C28 H28B 109.5 . . ?
C25 C28 H28C 109.5 . . ?
C97 C99 H99A 109.5 . . ?
C97 C99 H99B 109.5 . . ?
C97 C99 H99C 109.5 . . ?
H99A C99 H99B 109.5 . . ?
H99A C99 H99C 109.5 . . ?
H99B C99 H99C 109.5 . . ?
C5 C4 H4 117.4 . . ?
C5 C4 C3 125.2(9) . . ?
C3 C4 H4 117.4 . . ?
H10J C102 H10K 109.5 . . ?
H10J C102 H10L 109.5 . . ?
H10K C102 H10L 109.5 . . ?
C101 C102 H10J 109.5 . . ?
C101 C102 H10K 109.5 . . ?
C101 C102 H10L 109.5 . . ?
C13 C167 H16M 109.5 . . ?
C13 C167 H16N 109.5 . . ?
C13 C167 H16O 109.5 . . ?
H16M C167 H16N 109.5 . . ?
H16M C167 H16O 109.5 . . ?
H16N C167 H16O 109.5 . . ?
C77 C78 H78A 109.5 . . ?
C77 C78 H78B 109.5 . . ?
C77 C78 H78C 109.5 . . ?
H78A C78 H78B 109.5 . . ?
H78A C78 H78C 109.5 . . ?
H78B C78 H78C 109.5 . . ?
H54A C54 H54B 109.5 . . ?
H54A C54 H54C 109.5 . . ?
H54B C54 H54C 109.5 . . ?
C53 C54 H54A 109.5 . . ?
C53 C54 H54B 109.5 . . ?
C53 C54 H54C 109.5 . . ?
C2 C3 C17 122.3(11) . . ?
C2 C3 C4 119.5(9) . . ?
C4 C3 C17 118.1(11) . . ?
C153 C155 H15A 109.5 . . ?
C153 C155 H15B 109.5 . . ?
C153 C155 H15C 109.5 . . ?
H15A C155 H15B 109.5 . . ?
H15A C155 H15C 109.5 . . ?
H15B C155 H15C 109.5 . . ?
C153 C154 H15D 109.5 . . ?
C153 C154 H15E 109.5 . . ?
C153 C154 H15F 109.5 . . ?
H15D C154 H15E 109.5 . . ?
H15D C154 H15F 109.5 . . ?
H15E C154 H15F 109.5 . . ?
C17 C20 H20A 109.5 . . ?
C17 C20 H20B 109.5 . . ?
C17 C20 H20C 109.5 . . ?
H20A C20 H20B 109.5 . . ?
H20A C20 H20C 109.5 . . ?
H20B C20 H20C 109.5 . . ?
C13 C168 H16P 109.5 . . ?
C13 C168 H16Q 109.5 . . ?
C13 C168 H16R 109.5 . . ?
H16P C168 H16Q 109.5 . . ?
H16P C168 H16R 109.5 . . ?
H16Q C168 H16R 109.5 . . ?
C73 C75 H75A 109.5 . . ?
C73 C75 H75B 109.5 . . ?
C73 C75 H75C 109.5 . . ?
H75A C75 H75B 109.5 . . ?
H75A C75 H75C 109.5 . . ?
H75B C75 H75C 109.5 . . ?
C21 C22 H22A 109.5 . . ?
C21 C22 H22B 109.5 . . ?
C21 C22 H22C 109.5 . . ?
H22A C22 H22B 109.5 . . ?
H22A C22 H22C 109.5 . . ?
H22B C22 H22C 109.5 . . ?
C13 C15 H15G 109.5 . . ?
C13 C15 H15H 109.5 . . ?
C13 C15 H15I 109.5 . . ?
H15G C15 H15H 109.5 . . ?
H15G C15 H15I 109.5 . . ?
H15H C15 H15I 109.5 . . ?
C161 C163 H16S 109.5 . . ?
C161 C163 H16T 109.5 . . ?
C161 C163 H16U 109.5 . . ?
H16S C163 H16T 109.5 . . ?
H16S C163 H16U 109.5 . . ?
H16T C163 H16U 109.5 . . ?
H10M C103 H10N 109.5 . . ?
H10M C103 H10O 109.5 . . ?
H10N C103 H10O 109.5 . . ?
C101 C103 H10M 109.5 . . ?
C101 C103 H10N 109.5 . . ?
C101 C103 H10O 109.5 . . ?
N2 C35 C36 120.0(8) . . ?
N2 C35 C40 115.5(7) . . ?
C40 C35 C36 123.7(7) . . ?
N3 C141 C146 115.5(7) . . ?
N3 C141 C142 123.6(8) . . ?
C142 C141 C146 120.8(8) . . ?
C153 C156 H15J 109.5 . . ?
C153 C156 H15K 109.5 . . ?
C153 C156 H15L 109.5 . . ?
H15J C156 H15K 109.5 . . ?
H15J C156 H15L 109.5 . . ?
H15K C156 H15L 109.5 . . ?
C13 C14 H14D 109.5 . . ?
C13 C14 H14E 109.5 . . ?
C13 C14 H14F 109.5 . . ?
H14D C14 H14E 109.5 . . ?
H14D C14 H14F 109.5 . . ?
H14E C14 H14F 109.5 . . ?
C129 C132 H13M 109.5 . . ?
C129 C132 H13N 109.5 . . ?
C129 C132 H13O 109.5 . . ?
H13M C132 H13N 109.5 . . ?
H13M C132 H13O 109.5 . . ?
H13N C132 H13O 109.5 . . ?
C129 C131 H13P 109.5 . . ?
C129 C131 H13Q 109.5 . . ?
C129 C131 H13R 109.5 . . ?
H13P C131 H13Q 109.5 . . ?
H13P C131 H13R 109.5 . . ?
H13Q C131 H13R 109.5 . . ?
C69 C72 H72A 109.5 . . ?
C69 C72 H72B 109.5 . . ?
C69 C72 H72C 109.5 . . ?
H72A C72 H72B 109.5 . . ?
H72A C72 H72C 109.5 . . ?
H72B C72 H72C 109.5 . . ?
H55A C55 H55B 109.5 . . ?
H55A C55 H55C 109.5 . . ?
H55B C55 H55C 109.5 . . ?
C53 C55 H55A 109.5 . . ?
C53 C55 H55B 109.5 . . ?
C53 C55 H55C 109.5 . . ?
C143 C142 C141 119.1(10) . . ?
C143 C142 H142 120.5 . . ?
C141 C142 H142 120.5 . . ?
C57 C58 H58 119.8 . . ?
C59 C58 C57 120.5(11) . . ?
C59 C58 H58 119.8 . . ?
C12 O2 Gd1 124.5(6) . . ?
C124 O10 Gd1 122.9(6) . . ?
H10P C104 H10Q 109.5 . . ?
H10P C104 H10R 109.5 . . ?
H10Q C104 H10R 109.5 . . ?
C101 C104 H10P 109.5 . . ?
C101 C104 H10Q 109.5 . . ?
C101 C104 H10R 109.5 . . ?
C102 C101 C87 108.9(13) . . ?
C103 C101 C87 112.5(11) . . ?
C103 C101 C102 109.3(14) . . ?
C103 C101 C104 111.3(15) . . ?
C104 C101 C87 109.1(14) . . ?
C104 C101 C102 105.5(15) . . ?
C26 C25 C27 110.6(12) . . ?
C26 C25 C11 109.8(9) . . ?
C26 C25 C28 109.0(11) . . ?
C11 C25 C27 110.1(11) . . ?
C28 C25 C27 107.4(11) . . ?
C28 C25 C11 109.9(10) . . ?
C137 C138 H13S 109.5 . . ?
C137 C138 H13T 109.5 . . ?
C137 C138 H13U 109.5 . . ?
H13S C138 H13T 109.5 . . ?
H13S C138 H13U 109.5 . . ?
H13T C138 H13U 109.5 . . ?
C17 C18 H18A 109.5 . . ?
C17 C18 H18B 109.5 . . ?
C17 C18 H18C 109.5 . . ?
H18A C18 H18B 109.5 . . ?
H18A C18 H18C 109.5 . . ?
H18B C18 H18C 109.5 . . ?
C17 C19 H19A 109.5 . . ?
C17 C19 H19B 109.5 . . ?
C17 C19 H19C 109.5 . . ?
H19A C19 H19B 109.5 . . ?
H19A C19 H19C 109.5 . . ?
H19B C19 H19C 109.5 . . ?
C90 O7 Gd1 123.4(6) . . ?
C62 O5 Gd1 123.9(6) . . ?
C21 C24 H24A 109.5 . . ?
C21 C24 H24B 109.5 . . ?
C21 C24 H24C 109.5 . . ?
H24A C24 H24B 109.5 . . ?
H24A C24 H24C 109.5 . . ?
H24B C24 H24C 109.5 . . ?
C21 C23 H23A 109.5 . . ?
C21 C23 H23B 109.5 . . ?
C21 C23 H23C 109.5 . . ?
H23A C23 H23B 109.5 . . ?
H23A C23 H23C 109.5 . . ?
H23B C23 H23C 109.5 . . ?
N1 C85 C8 141.6(11) . . ?
N1 C85 C90 107.2(11) . . ?
C8 C85 C90 111.0(10) . . ?
N1 C7 C8 122.6(10) . . ?
N1 C7 C12 109.1(10) . . ?
C8 C7 C12 126.4(9) . . ?
C143 C157 C159 106.7(9) . . ?
C158 C157 C143 111.1(11) . . ?
C158 C157 C159 109.5(15) . . ?
C158 C157 C160 110.6(13) . . ?
C160 C157 C143 111.5(10) . . ?
C160 C157 C159 107.3(11) . . ?
C157 C159 H15M 109.5 . . ?
C157 C159 H15N 109.5 . . ?
C157 C159 H15O 109.5 . . ?
H15M C159 H15N 109.5 . . ?
H15M C159 H15O 109.5 . . ?
H15N C159 H15O 109.5 . . ?
C157 C158 H15P 109.5 . . ?
C157 C158 H15Q 109.5 . . ?
C157 C158 H15R 109.5 . . ?
H15P C158 H15Q 109.5 . . ?
H15P C158 H15R 109.5 . . ?
H15Q C158 H15R 109.5 . . ?
C157 C160 H16V 109.5 . . ?
C157 C160 H16W 109.5 . . ?
C157 C160 H16X 109.5 . . ?
H16V C160 H16W 109.5 . . ?
H16V C160 H16X 109.5 . . ?
H16W C160 H16X 109.5 . . ?
C51 C49 C37 106.8(12) . . ?
C52 C49 C37 112.3(12) . . ?
C52 C49 C51 108.9(14) . . ?
C52 C49 C50 112.4(13) . . ?
C50 C49 C37 109.6(12) . . ?
C50 C49 C51 106.5(13) . . ?
C133 C136 H13V 109.5 . . ?
C133 C136 H13W 109.5 . . ?
C133 C136 H13X 109.5 . . ?
H13V C136 H13W 109.5 . . ?
H13V C136 H13X 109.5 . . ?
H13W C136 H13X 109.5 . . ?
C117 C125 C126 94.1(14) . . ?
C117 C125 C128 131(2) . . ?
C127 C125 C117 125(2) . . ?
C127 C125 C126 102.9(17) . . ?
C127 C125 C128 96(2) . . ?
C128 C125 C126 100.8(17) . . ?
C67 C81 C83 100.0(14) . . ?
C67 C81 C84 132(2) . . ?
C82 C81 C67 127(2) . . ?
C82 C81 C83 100.7(17) . . ?
C82 C81 C84 90.8(17) . . ?
C84 C81 C83 101.4(18) . . ?
C81 C84 H84A 109.5 . . ?
C81 C84 H84B 109.5 . . ?
C81 C84 H84C 109.5 . . ?
H84A C84 H84B 109.5 . . ?
H84A C84 H84C 109.5 . . ?
H84B C84 H84C 109.5 . . ?
C125 C128 H12G 109.5 . . ?
C125 C128 H12H 109.5 . . ?
C125 C128 H12I 109.5 . . ?
H12G C128 H12H 109.5 . . ?
H12G C128 H12I 109.5 . . ?
H12H C128 H12I 109.5 . . ?
C77 C80 H80A 109.5 . . ?
C77 C80 H80B 109.5 . . ?
C77 C80 H80C 109.5 . . ?
H80A C80 H80B 109.5 . . ?
H80A C80 H80C 109.5 . . ?
H80B C80 H80C 109.5 . . ?
C77 C79 H79A 109.5 . . ?
C77 C79 H79B 109.5 . . ?
C77 C79 H79C 109.5 . . ?
H79A C79 H79B 109.5 . . ?
H79A C79 H79C 109.5 . . ?
H79B C79 H79C 109.5 . . ?
C146 O11 Gd1 119.9(13) . . ?
C152 O12 Gd1 119.5(10) . . ?
C68 O6 Gd1 125.2(15) . . ?
C40 O4 Gd1 120.1(12) . . ?
C34 O3 Gd1 115(2) . . ?
C41 C43 H43A 109.5 . . ?
C41 C43 H43B 109.5 . . ?
C41 C43 H43C 109.5 . . ?
H43A C43 H43B 109.5 . . ?
H43A C43 H43C 109.5 . . ?
H43B C43 H43C 109.5 . . ?
C39 C53 C56 110.4(17) . . ?
C39 C53 C54 109.6(18) . . ?
C39 C53 C55 111(2) . . ?
C54 C53 C56 107.4(19) . . ?
C55 C53 C56 108.1(18) . . ?
C55 C53 C54 110.3(18) . . ?
C49 C51 H51A 109.5 . . ?
C49 C51 H51B 109.5 . . ?
C49 C51 H51C 109.5 . . ?
H51A C51 H51B 109.5 . . ?
H51A C51 H51C 109.5 . . ?
H51B C51 H51C 109.5 . . ?
C49 C52 H52A 109.5 . . ?
C49 C52 H52B 109.5 . . ?
C49 C52 H52C 109.5 . . ?
H52A C52 H52B 109.5 . . ?
H52A C52 H52C 109.5 . . ?
H52B C52 H52C 109.5 . . ?
C49 C50 H50A 109.5 . . ?
C49 C50 H50B 109.5 . . ?
C49 C50 H50C 109.5 . . ?
H50A C50 H50B 109.5 . . ?
H50A C50 H50C 109.5 . . ?
H50B C50 H50C 109.5 . . ?
C45 C47 H47A 109.5 . . ?
C45 C47 H47B 109.5 . . ?
C45 C47 H47C 109.5 . . ?
H47A C47 H47B 109.5 . . ?
H47A C47 H47C 109.5 . . ?
H47B C47 H47C 109.5 . . ?

loop_
_geom_bond_atom_site_label_1
_geom_bond_atom_site_label_2
_geom_bond_distance
_geom_bond_site_symmetry_2
_geom_bond_publ_flag
Gd1 O8 2.31(3) . ?
Gd1 O1 2.42(2) . ?
Gd1 O9 2.38(3) . ?
Gd1 N2 2.578(3) . ?
Gd1 N3 2.555(4) . ?
Gd1 N1 2.568(4) . ?
Gd1 O2 2.311(8) . ?
Gd1 O10 2.449(7) . ?
Gd1 O7 2.321(6) . ?
Gd1 O5 2.455(6) . ?
Gd1 O11 2.34(2) . ?
Gd1 O12 2.35(2) . ?
Gd1 O6 2.36(3) . ?
Gd1 O4 2.36(2) . ?
Gd1 O3 2.43(3) . ?
O8 C96 1.33(4) . ?
O1 C6 1.259(18) . ?
O9 C118 1.26(2) . ?
N2 C113 1.426(9) . ?
N2 C119 1.346(9) . ?
N2 C29 1.354(9) . ?
N2 C35 1.263(9) . ?
N3 C63 1.522(9) . ?
N3 C57 1.260(9) . ?
N3 C147 1.229(8) . ?
N3 C141 1.408(9) . ?
N1 C91 1.519(9) . ?
N1 C1 1.366(9) . ?
N1 C85 1.183(14) . ?
N1 C7 1.392(13) . ?
C41 C111 1.44(3) . ?
C41 C33 1.430(11) . ?
C41 C95 1.378(11) . ?
C41 C112 1.558(11) . ?
C41 C110 1.633(11) . ?
C41 C42 1.574(11) . ?
C41 C44 1.676(13) . ?
C41 C43 1.59(2) . ?
C36 H36A 0.9500 . ?
C36 H36 0.9500 . ?
C36 C119 1.422(10) . ?
C36 C37 1.437(11) . ?
C36 C121 1.471(11) . ?
C36 C35 1.568(10) . ?
C8 H8B 0.9500 . ?
C8 H8A 0.9500 . ?
C8 C87 1.200(11) . ?
C8 C9 1.532(12) . ?
C8 C85 1.439(15) . ?
C8 C7 1.433(15) . ?
C13 C151 1.739(12) . ?
C13 C166 1.599(13) . ?
C13 C16 1.471(11) . ?
C13 C5 1.765(12) . ?
C13 C167 1.201(13) . ?
C13 C168 1.617(12) . ?
C13 C15 1.664(12) . ?
C13 C14 1.263(15) . ?
C70 H70A 0.9800 . ?
C70 H70B 0.9800 . ?
C70 H70C 0.9800 . ?
C70 H70D 0.9800 . ?
C70 H70E 0.9800 . ?
C70 H70F 0.9800 . ?
C70 C69 1.595(12) . ?
C70 C97 1.440(12) . ?
C153 C145 1.52(3) . ?
C153 C155 1.53(3) . ?
C153 C154 1.54(2) . ?
C153 C156 1.53(3) . ?
C111 H11A 0.9800 . ?
C111 H11B 0.9800 . ?
C111 H11C 0.9800 . ?
C63 C64 1.416(12) . ?
C63 C68 1.462(12) . ?
C57 C62 1.473(12) . ?
C57 C58 1.428(15) . ?
C113 C114 1.430(12) . ?
C113 C118 1.444(12) . ?
C67 C66 1.366(12) . ?
C67 C68 1.437(12) . ?
C67 C81 1.41(3) . ?
C147 C152 1.446(12) . ?
C147 C148 1.447(12) . ?
C64 H64 0.9500 . ?
C64 C65 1.373(13) . ?
C152 C151 1.453(11) . ?
C152 O12 1.24(2) . ?
C66 H66 0.9500 . ?
C66 C65 1.419(13) . ?
C116 H116 0.9500 . ?
C116 C115 1.428(13) . ?
C116 C117 1.361(13) . ?
C46 H46A 0.9800 . ?
C46 H46B 0.9800 . ?
C46 H46C 0.9800 . ?
C46 C45 1.677(17) . ?
C21 C9 1.52(2) . ?
C21 C22 1.54(2) . ?
C21 C24 1.49(2) . ?
C21 C23 1.48(2) . ?
C115 C114 1.349(13) . ?
C115 C129 1.526(13) . ?
C33 C34 1.470(12) . ?
C33 C32 1.358(13) . ?
C148 H148 0.9500 . ?
C148 C149 1.347(13) . ?
C114 H114 0.9500 . ?
C118 C117 1.466(13) . ?
C151 C150 1.371(13) . ?
C77 C65 1.529(17) . ?
C77 C78 1.540(19) . ?
C77 C80 1.51(2) . ?
C77 C79 1.52(2) . ?
C34 C29 1.450(13) . ?
C34 O3 1.23(5) . ?
C137 C139 1.510(18) . ?
C137 C140 1.536(15) . ?
C137 C123 1.514(17) . ?
C137 C138 1.552(19) . ?
C27 H27A 0.9800 . ?
C27 H27B 0.9800 . ?
C27 H27C 0.9800 . ?
C27 C25 1.548(19) . ?
C117 C125 1.50(3) . ?
C119 C124 1.459(13) . ?
C68 O6 1.28(2) . ?
C29 C30 1.430(13) . ?
C95 C96 1.464(12) . ?
C95 C94 1.375(13) . ?
C133 C135 1.47(2) . ?
C133 C134 1.585(18) . ?
C133 C121 1.516(16) . ?
C133 C136 1.67(2) . ?
C91 C96 1.461(12) . ?
C91 C92 1.435(12) . ?
C32 H32 0.9500 . ?
C32 C31 1.439(15) . ?
C112 H11D 0.9800 . ?
C112 H11E 0.9800 . ?
C112 H11F 0.9800 . ?
C106 H10A 0.9800 . ?
C106 H10B 0.9800 . ?
C106 H10C 0.9800 . ?
C106 C105 1.597(17) . ?
C12 C11 1.467(12) . ?
C12 O2 1.260(12) . ?
C12 C7 1.444(16) . ?
C90 C89 1.459(12) . ?
C90 O7 1.265(11) . ?
C90 C85 1.457(16) . ?
C39 C38 1.349(13) . ?
C39 C40 1.469(12) . ?
C39 C53 1.53(3) . ?
C30 H30 0.9500 . ?
C30 C31 1.365(14) . ?
C38 H38 0.9500 . ?
C38 C37 1.431(14) . ?
C144 H144 0.9500 . ?
C144 C145 1.349(13) . ?
C144 C143 1.417(13) . ?
C26 H26A 0.9800 . ?
C26 H26B 0.9800 . ?
C26 H26C 0.9800 . ?
C26 C25 1.514(17) . ?
C40 C35 1.452(13) . ?
C40 O4 1.25(2) . ?
C6 C1 1.459(13) . ?
C6 C5 1.465(12) . ?
C146 C145 1.458(12) . ?
C146 C141 1.440(13) . ?
C146 O11 1.30(2) . ?
C92 H92 0.9500 . ?
C92 C93 1.351(12) . ?
C150 H150 0.9500 . ?
C150 C149 1.432(14) . ?
C166 H16A 0.9800 . ?
C166 H16B 0.9800 . ?
C166 H16C 0.9800 . ?
C108 H10D 0.9800 . ?
C108 H10E 0.9800 . ?
C108 H10F 0.9800 . ?
C108 C105 1.486(18) . ?
C129 C130 1.488(15) . ?
C129 C132 1.45(2) . ?
C129 C131 1.596(14) . ?
C16 H16D 0.9800 . ?
C16 H16E 0.9800 . ?
C16 H16F 0.9800 . ?
C82 H82A 0.9800 . ?
C82 H82B 0.9800 . ?
C82 H82C 0.9800 . ?
C82 C81 1.37(3) . ?
C11 C10 1.349(13) . ?
C11 C25 1.543(17) . ?
C83 H83A 0.9800 . ?
C83 H83B 0.9800 . ?
C83 H83C 0.9800 . ?
C83 C81 1.86(2) . ?
C105 C93 1.533(14) . ?
C105 C107 1.508(18) . ?
C1 C2 1.429(13) . ?
C89 C88 1.360(13) . ?
C89 C97 1.515(13) . ?
C5 C4 1.355(14) . ?
C126 H12A 0.9800 . ?
C126 H12B 0.9800 . ?
C126 H12C 0.9800 . ?
C126 C125 1.89(2) . ?
C98 H98A 0.9800 . ?
C98 H98B 0.9800 . ?
C98 H98C 0.9800 . ?
C98 C97 1.551(17) . ?
C71 H71A 0.9800 . ?
C71 H71B 0.9800 . ?
C71 H71C 0.9800 . ?
C71 C69 1.516(13) . ?
C110 H11G 0.9800 . ?
C110 H11H 0.9800 . ?
C110 H11I 0.9800 . ?
C42 H42A 0.9800 . ?
C42 H42B 0.9800 . ?
C42 H42C 0.9800 . ?
C61 C60 1.347(13) . ?
C61 C69 1.541(14) . ?
C61 C62 1.458(11) . ?
C60 H60 0.9500 . ?
C60 C59 1.432(13) . ?
C88 H88 0.9500 . ?
C88 C87 1.435(13) . ?
C93 C94 1.429(13) . ?
C127 H12D 0.9800 . ?
C127 H12E 0.9800 . ?
C127 H12F 0.9800 . ?
C127 C125 1.32(3) . ?
C94 H94 0.9500 . ?
C139 H13A 0.9800 . ?
C139 H13B 0.9800 . ?
C139 H13C 0.9800 . ?
C45 C48 1.536(16) . ?
C45 C31 1.520(14) . ?
C45 C47 1.451(15) . ?
C73 C74 1.534(19) . ?
C73 C59 1.538(16) . ?
C73 C76 1.515(19) . ?
C73 C75 1.552(19) . ?
C69 C72 1.544(17) . ?
C17 C3 1.519(18) . ?
C17 C20 1.52(2) . ?
C17 C18 1.60(3) . ?
C17 C19 1.50(2) . ?
C140 H14A 0.9800 . ?
C140 H14B 0.9800 . ?
C140 H14C 0.9800 . ?
C130 H13D 0.9800 . ?
C130 H13E 0.9800 . ?
C130 H13F 0.9800 . ?
C10 H10 0.9500 . ?
C10 C9 1.435(15) . ?
C37 C49 1.537(16) . ?
C97 C99 1.528(14) . ?
C149 C161 1.547(15) . ?
C74 H74A 0.9800 . ?
C74 H74B 0.9800 . ?
C74 H74C 0.9800 . ?
C124 C123 1.468(12) . ?
C124 O10 1.257(11) . ?
C59 C58 1.367(15) . ?
C2 H2 0.9500 . ?
C2 C3 1.343(14) . ?
C135 H13G 0.9800 . ?
C135 H13H 0.9800 . ?
C135 H13I 0.9800 . ?
C87 C101 1.559(18) . ?
C134 H13J 0.9800 . ?
C134 H13K 0.9800 . ?
C134 H13L 0.9800 . ?
C123 C122 1.344(13) . ?
C76 H76A 0.9800 . ?
C76 H76B 0.9800 . ?
C76 H76C 0.9800 . ?
C62 O5 1.247(11) . ?
C121 C122 1.447(14) . ?
C107 H10G 0.9800 . ?
C107 H10H 0.9800 . ?
C107 H10I 0.9800 . ?
C162 H16G 0.9800 . ?
C162 H16H 0.9800 . ?
C162 H16I 0.9800 . ?
C162 C161 1.537(16) . ?
C48 H48A 0.9800 . ?
C48 H48B 0.9800 . ?
C48 H48C 0.9800 . ?
C143 C142 1.380(14) . ?
C143 C157 1.565(13) . ?
C122 H122 0.9500 . ?
C164 H16J 0.9800 . ?
C164 H16K 0.9800 . ?
C164 H16L 0.9800 . ?
C164 C161 1.51(2) . ?
C44 H44A 0.9800 . ?
C44 H44B 0.9800 . ?
C44 H44C 0.9800 . ?
C161 C163 1.54(2) . ?
C56 H56A 0.9800 . ?
C56 H56B 0.9800 . ?
C56 H56C 0.9800 . ?
C56 C53 1.56(3) . ?
C28 H28A 0.9800 . ?
C28 H28B 0.9800 . ?
C28 H28C 0.9800 . ?
C28 C25 1.541(15) . ?
C99 H99A 0.9800 . ?
C99 H99B 0.9800 . ?
C99 H99C 0.9800 . ?
C4 H4 0.9500 . ?
C4 C3 1.431(15) . ?
C102 H10J 0.9800 . ?
C102 H10K 0.9800 . ?
C102 H10L 0.9800 . ?
C102 C101 1.53(2) . ?
C167 H16M 0.9800 . ?
C167 H16N 0.9800 . ?
C167 H16O 0.9800 . ?
C78 H78A 0.9800 . ?
C78 H78B 0.9800 . ?
C78 H78C 0.9800 . ?
C54 H54A 0.9800 . ?
C54 H54B 0.9800 . ?
C54 H54C 0.9800 . ?
C54 C53 1.54(3) . ?
C155 H15A 0.9800 . ?
C155 H15B 0.9800 . ?
C155 H15C 0.9800 . ?
C154 H15D 0.9800 . ?
C154 H15E 0.9800 . ?
C154 H15F 0.9800 . ?
C20 H20A 0.9800 . ?
C20 H20B 0.9800 . ?
C20 H20C 0.9800 . ?
C168 H16P 0.9800 . ?
C168 H16Q 0.9800 . ?
C168 H16R 0.9800 . ?
C75 H75A 0.9800 . ?
C75 H75B 0.9800 . ?
C75 H75C 0.9800 . ?
C22 H22A 0.9800 . ?
C22 H22B 0.9800 . ?
C22 H22C 0.9800 . ?
C15 H15G 0.9800 . ?
C15 H15H 0.9800 . ?
C15 H15I 0.9800 . ?
C163 H16S 0.9800 . ?
C163 H16T 0.9800 . ?
C163 H16U 0.9800 . ?
C103 H10M 0.9800 . ?
C103 H10N 0.9800 . ?
C103 H10O 0.9800 . ?
C103 C101 1.48(2) . ?
C141 C142 1.436(14) . ?
C156 H15J 0.9800 . ?
C156 H15K 0.9800 . ?
C156 H15L 0.9800 . ?
C14 H14D 0.9800 . ?
C14 H14E 0.9800 . ?
C14 H14F 0.9800 . ?
C132 H13M 0.9800 . ?
C132 H13N 0.9800 . ?
C132 H13O 0.9800 . ?
C131 H13P 0.9800 . ?
C131 H13Q 0.9800 . ?
C131 H13R 0.9800 . ?
C72 H72A 0.9800 . ?
C72 H72B 0.9800 . ?
C72 H72C 0.9800 . ?
C55 H55A 0.9800 . ?
C55 H55B 0.9800 . ?
C55 H55C 0.9800 . ?
C55 C53 1.53(3) . ?
C142 H142 0.9500 . ?
C58 H58 0.9500 . ?
C104 H10P 0.9800 . ?
C104 H10Q 0.9800 . ?
C104 H10R 0.9800 . ?
C104 C101 1.51(2) . ?
C138 H13S 0.9800 . ?
C138 H13T 0.9800 . ?
C138 H13U 0.9800 . ?
C18 H18A 0.9800 . ?
C18 H18B 0.9800 . ?
C18 H18C 0.9800 . ?
C19 H19A 0.9800 . ?
C19 H19B 0.9800 . ?
C19 H19C 0.9800 . ?
C24 H24A 0.9800 . ?
C24 H24B 0.9800 . ?
C24 H24C 0.9800 . ?
C23 H23A 0.9800 . ?
C23 H23B 0.9800 . ?
C23 H23C 0.9800 . ?
C157 C159 1.587(17) . ?
C157 C158 1.487(17) . ?
C157 C160 1.515(16) . ?
C159 H15M 0.9800 . ?
C159 H15N 0.9800 . ?
C159 H15O 0.9800 . ?
C158 H15P 0.9800 . ?
C158 H15Q 0.9800 . ?
C158 H15R 0.9800 . ?
C160 H16V 0.9800 . ?
C160 H16W 0.9800 . ?
C160 H16X 0.9800 . ?
C49 C51 1.529(16) . ?
C49 C52 1.475(16) . ?
C49 C50 1.520(15) . ?
C136 H13V 0.9800 . ?
C136 H13W 0.9800 . ?
C136 H13X 0.9800 . ?
C125 C128 1.55(4) . ?
C81 C84 1.52(4) . ?
C84 H84A 0.9800 . ?
C84 H84B 0.9800 . ?
C84 H84C 0.9800 . ?
C128 H12G 0.9800 . ?
C128 H12H 0.9800 . ?
C128 H12I 0.9800 . ?
C80 H80A 0.9800 . ?
C80 H80B 0.9800 . ?
C80 H80C 0.9800 . ?
C79 H79A 0.9800 . ?
C79 H79B 0.9800 . ?
C79 H79C 0.9800 . ?
C43 H43A 0.9800 . ?
C43 H43B 0.9800 . ?
C43 H43C 0.9800 . ?
C51 H51A 0.9800 . ?
C51 H51B 0.9800 . ?
C51 H51C 0.9800 . ?
C52 H52A 0.9800 . ?
C52 H52B 0.9800 . ?
C52 H52C 0.9800 . ?
C50 H50A 0.9800 . ?
C50 H50B 0.9800 . ?
C50 H50C 0.9800 . ?
C47 H47A 0.9800 . ?
C47 H47B 0.9800 . ?
C47 H47C 0.9800 . ?
